data_4326797
loop_
_publ_author_name
'Pierre Thu\'ery'

_publ_section_title
;
 l-Cysteine as a Chiral Linker in Lanthanide-Cucurbit[6]uril
 One-Dimensional Assemblies
;
_journal_name_full 'Inorganic Chemistry'
_journal_page_first 10558
_journal_page_last 10560
_journal_paper_doi 10.1021/ic201965k
_journal_volume 50
_journal_year 2011
_chemical_absolute_configuration ad
_chemical_formula_sum 'C78 H148 Eu2 N56 O77 S2'
_chemical_formula_weight 3470.56
_space_group_IT_number 4
_symmetry_cell_setting monoclinic
_symmetry_space_group_name_Hall 'P 2yb'
_symmetry_space_group_name_H-M 'P 1 21 1'
_atom_sites_solution_hydrogens geom
_atom_sites_solution_primary direct
_atom_sites_solution_secondary difmap
_audit_creation_method SHELXL-97
_cell_angle_alpha 90.00
_cell_angle_beta 101.002(2)
_cell_angle_gamma 90.00
_cell_formula_units_Z 2
_cell_length_a 14.9552(2)
_cell_length_b 15.4216(2)
_cell_length_c 28.7508(4)
_cell_measurement_reflns_used 187594
_cell_measurement_temperature 150(2)
_cell_measurement_theta_max 30.51
_cell_measurement_theta_min 2.14
_cell_volume 6509.01(16)
_computing_cell_refinement 'HKL2000 (Otwinowski & Minor, 1997)'
_computing_data_collection 'COLLECT (Nonius, 1998)'
_computing_data_reduction 'HKL2000 (Otwinowski & Minor, 1997)'
_computing_molecular_graphics 'SHELXTL (Sheldrick, 2008)'
_computing_publication_material 'SHELXTL (Sheldrick, 2008); PLATON (Spek, 2003)'
_computing_structure_refinement 'SHELXL-97 (Sheldrick, 2008)'
_computing_structure_solution 'SHELXS-97 (Sheldrick, 2008)'
_diffrn_ambient_temperature 150(2)
_diffrn_measured_fraction_theta_full 0.999
_diffrn_measured_fraction_theta_max 0.999
_diffrn_measurement_device_type 'Nonius Kappa-CCD area-detector diffractometer'
_diffrn_measurement_method 'two \f and five \w scans with 1\% steps (1045 frames)'
_diffrn_radiation_monochromator graphite
_diffrn_radiation_source 'fine-focus sealed tube'
_diffrn_radiation_type MoK\a
_diffrn_radiation_wavelength 0.71073
_diffrn_reflns_av_R_equivalents 0.0408
_diffrn_reflns_av_sigmaI/netI 0.0489
_diffrn_reflns_limit_h_max 21
_diffrn_reflns_limit_h_min -21
_diffrn_reflns_limit_k_max 21
_diffrn_reflns_limit_k_min -22
_diffrn_reflns_limit_l_max 41
_diffrn_reflns_limit_l_min -41
_diffrn_reflns_number 187594
_diffrn_reflns_theta_full 30.51
_diffrn_reflns_theta_max 30.51
_diffrn_reflns_theta_min 2.14
_diffrn_standards_decay_% 0
_diffrn_standards_interval_time 0
_diffrn_standards_number 0
_exptl_absorpt_coefficient_mu 1.120
_exptl_absorpt_correction_T_max 0.894
_exptl_absorpt_correction_T_min 0.634
_exptl_absorpt_correction_type multi-scan
_exptl_absorpt_process_details 'SCALEPACK (Otwinowski & Minor, 1997)'
_exptl_crystal_colour colourless
_exptl_crystal_density_diffrn 1.771
_exptl_crystal_description platelet
_exptl_crystal_F_000 3564
_exptl_crystal_size_max 0.17
_exptl_crystal_size_mid 0.15
_exptl_crystal_size_min 0.10
_refine_diff_density_max 2.332
_refine_diff_density_min -1.502
_refine_diff_density_rms 0.122
_refine_ls_abs_structure_details 'Flack H D (1983), Acta Cryst. A39, 876-881'
_refine_ls_abs_structure_Flack -0.006(5)
_refine_ls_extinction_method none
_refine_ls_goodness_of_fit_ref 1.031
_refine_ls_hydrogen_treatment constr
_refine_ls_matrix_type full
_refine_ls_number_parameters 1946
_refine_ls_number_reflns 39548
_refine_ls_number_restraints 55
_refine_ls_restrained_S_all 1.036
_refine_ls_R_factor_all 0.0657
_refine_ls_R_factor_gt 0.0538
_refine_ls_shift/su_max 0.003
_refine_ls_shift/su_mean 0.000
_refine_ls_structure_factor_coef Fsqd
_refine_ls_weighting_details 'calc w=1/[\s^2^(Fo^2^)+(0.1091P)^2^+1.9617P] where P=(Fo^2^+2Fc^2^)/3'
_refine_ls_weighting_scheme calc
_refine_ls_wR_factor_gt 0.1530
_refine_ls_wR_factor_ref 0.1600
_reflns_number_gt 33307
_reflns_number_total 39548
_reflns_threshold_expression >2sigma(I)
_cod_data_source_file ic201965k_si_002_2.cif
_cod_data_source_block 2
_cod_original_cell_volume 6509.02(16)
_cod_original_sg_symbol_H-M 'P 21'
_cod_database_code 4326797

loop_
_symmetry_equiv_pos_as_xyz
'x, y, z'
'-x, y+1/2, -z'

loop_
_atom_site_label
_atom_site_type_symbol
_atom_site_fract_x
_atom_site_fract_y
_atom_site_fract_z
_atom_site_U_iso_or_equiv
_atom_site_adp_type
_atom_site_occupancy
_atom_site_symmetry_multiplicity
_atom_site_calc_flag
_atom_site_refinement_flags
Eu1 Eu 0.806127(14) 0.317428(14) 0.221477(7) 0.02545(6) Uani 1 1 d .
S1A S 0.79901(8) 0.50325(9) 0.06486(5) 0.0326(3) Uani 1 1 d .
H1D H 0.8244 0.5336 0.0313 0.039 Uiso 1 1 d R
O1A O 0.7690(3) 0.3152(3) 0.13947(13) 0.0467(10) Uani 1 1 d .
O2A O 0.6336(2) 0.3593(3) 0.10117(12) 0.0325(7) Uani 1 1 d .
O3A O 0.8017(2) 0.4452(2) 0.26769(12) 0.0294(7) Uani 1 1 d .
O4A O 0.8670(3) 0.5400(3) 0.46975(12) 0.0339(8) Uani 1 1 d .
O5A O 0.9171(2) 0.2820(2) 0.28911(12) 0.0308(7) Uani 1 1 d .
O6A O 0.9981(3) 0.3742(3) 0.49863(13) 0.0376(8) Uani 1 1 d .
O7A O 0.7845(3) 0.1075(3) 0.31989(13) 0.0371(8) Uani 1 1 d .
O8A O 0.8796(2) 0.1994(3) 0.52556(14) 0.0379(8) Uani 1 1 d .
O9A O 0.5425(3) 0.0719(3) 0.31698(13) 0.0386(8) Uani 1 1 d .
O10A O 0.6296(2) 0.2037(2) 0.52047(13) 0.0319(7) Uani 1 1 d .
O11A O 0.4335(3) 0.2526(3) 0.29083(13) 0.0398(9) Uani 1 1 d .
O12A O 0.4991(2) 0.3717(2) 0.49947(12) 0.0316(7) Uani 1 1 d .
O13A O 0.5624(2) 0.4359(2) 0.26351(13) 0.0316(7) Uani 1 1 d .
O14A O 0.6282(2) 0.5404(3) 0.47048(12) 0.0341(8) Uani 1 1 d .
O15A O 0.9031(3) 0.4285(3) 0.19751(16) 0.0427(9) Uani 1 1 d .
H15A H 0.8910 0.4847 0.2068 0.051 Uiso 1 1 d R
H15B H 0.9491 0.4382 0.1780 0.051 Uiso 1 1 d R
O16A O 0.6568(2) 0.3765(3) 0.19763(13) 0.0351(8) Uani 1 1 d .
O17A O 0.7257(3) 0.2766(3) 0.28631(13) 0.0348(7) Uani 1 1 d .
H17A H 0.7421 0.2299 0.2979 0.042 Uiso 1 1 d R
H17B H 0.7424 0.3083 0.3139 0.042 Uiso 1 1 d R
O18A O 0.7370(4) 0.1794(3) 0.2056(2) 0.0736(16) Uani 1 1 d .
H18A H 0.7797 0.1453 0.2123 0.088 Uiso 1 1 d R
H18B H 0.6929 0.1719 0.1751 0.088 Uiso 1 1 d R
O19A O 0.9263(3) 0.2336(3) 0.19926(13) 0.0443(9) Uani 1 1 d .
H19A H 0.9451 0.2579 0.1705 0.053 Uiso 1 1 d R
H19B H 0.9596 0.2099 0.2222 0.053 Uiso 1 1 d R
N1A N 0.6811(3) 0.3438(3) 0.01516(13) 0.0271(8) Uani 1 1 d .
H1A H 0.6230 0.3246 0.0167 0.032 Uiso 1 1 d R
H1B H 0.6739 0.3937 0.0135 0.032 Uiso 1 1 d R
H1C H 0.6993 0.3410 -0.0103 0.032 Uiso 1 1 d R
N2A N 0.7790(3) 0.5608(2) 0.31456(14) 0.0256(7) Uani 1 1 d .
N3A N 0.9168(3) 0.5029(3) 0.32463(15) 0.0294(8) Uani 1 1 d .
N4A N 0.9445(3) 0.5448(3) 0.40726(15) 0.0308(8) Uani 1 1 d .
N5A N 0.8067(3) 0.6015(3) 0.39686(15) 0.0322(9) Uani 1 1 d .
N6A N 1.0072(3) 0.3733(3) 0.34150(14) 0.0277(8) Uani 1 1 d .
N7A N 0.9941(3) 0.2364(3) 0.36140(14) 0.0299(8) Uani 1 1 d .
N8A N 1.0305(3) 0.2724(3) 0.44626(15) 0.0290(8) Uani 1 1 d .
N9A N 1.0293(3) 0.4102(3) 0.42578(14) 0.0282(8) Uani 1 1 d .
N10A N 0.9065(3) 0.1161(3) 0.38247(14) 0.0301(8) Uani 1 1 d .
N11A N 0.7819(3) 0.0446(3) 0.39214(14) 0.0292(8) Uani 1 1 d .
N12A N 0.8154(3) 0.0910(3) 0.47462(14) 0.0268(8) Uani 1 1 d .
N13A N 0.9494(3) 0.1459(3) 0.46720(14) 0.0275(8) Uani 1 1 d .
N14A N 0.6205(3) 0.0362(3) 0.39286(16) 0.0330(9) Uani 1 1 d .
N15A N 0.4794(3) 0.0885(3) 0.38340(15) 0.0301(9) Uani 1 1 d .
N16A N 0.5145(3) 0.1437(3) 0.46482(14) 0.0294(8) Uani 1 1 d .
N17A N 0.6534(3) 0.0879(3) 0.47425(16) 0.0299(8) Uani 1 1 d .
N18A N 0.3992(3) 0.2248(3) 0.36390(15) 0.0332(9) Uani 1 1 d .
N19A N 0.4015(3) 0.3618(3) 0.34068(15) 0.0293(9) Uani 1 1 d .
N20A N 0.4295(3) 0.4089(3) 0.42293(14) 0.0299(8) Uani 1 1 d .
N21A N 0.4217(3) 0.2726(3) 0.44651(15) 0.0312(9) Uani 1 1 d .
N22A N 0.4918(3) 0.4823(3) 0.32406(14) 0.0291(8) Uani 1 1 d .
N23A N 0.6166(3) 0.5515(3) 0.31288(15) 0.0292(8) Uani 1 1 d .
N24A N 0.6454(3) 0.5886(3) 0.39618(14) 0.0293(8) Uani 1 1 d .
N25A N 0.5109(3) 0.5341(3) 0.40535(14) 0.0316(9) Uani 1 1 d .
C1A C 0.7137(3) 0.3349(3) 0.10266(15) 0.0263(9) Uani 1 1 d .
C2A C 0.7530(3) 0.3278(3) 0.05752(15) 0.0274(9) Uani 1 1 d .
H2A H 0.7761 0.2687 0.0555 0.033 Uiso 1 1 calc R
C3A C 0.8318(3) 0.3904(3) 0.05941(18) 0.0311(10) Uani 1 1 d .
H3K H 0.8567 0.3838 0.0308 0.037 Uiso 1 1 calc R
H3L H 0.8793 0.3755 0.0862 0.037 Uiso 1 1 calc R
C4A C 0.8303(3) 0.4986(3) 0.29948(16) 0.0243(8) Uani 1 1 d .
C5A C 0.8329(3) 0.6138(3) 0.35183(16) 0.0274(9) Uani 1 1 d .
H5A H 0.8335 0.6752 0.3430 0.033 Uiso 1 1 calc R
C6A C 0.9278(3) 0.5724(3) 0.35859(17) 0.0255(9) Uani 1 1 d .
H6A H 0.9737 0.6142 0.3527 0.031 Uiso 1 1 calc R
C7A C 0.8726(3) 0.5593(3) 0.42861(18) 0.0304(10) Uani 1 1 d .
C8A C 0.9913(3) 0.4504(3) 0.31428(16) 0.0261(9) Uani 1 1 d .
H8K H 0.9783 0.4351 0.2810 0.031 Uiso 1 1 calc R
H8L H 1.0465 0.4850 0.3199 0.031 Uiso 1 1 calc R
C9A C 1.0277(3) 0.5041(3) 0.43200(17) 0.0314(10) Uani 1 1 d .
H9K H 1.0350 0.5169 0.4655 0.038 Uiso 1 1 calc R
H9L H 1.0791 0.5292 0.4207 0.038 Uiso 1 1 calc R
C10A C 0.9670(3) 0.2950(3) 0.32770(16) 0.0272(10) Uani 1 1 d .
C11A C 1.0652(3) 0.3687(4) 0.38800(17) 0.0291(10) Uani 1 1 d .
H11A H 1.1275 0.3877 0.3874 0.035 Uiso 1 1 calc R
C12A C 1.0615(3) 0.2713(3) 0.40075(17) 0.0276(9) Uani 1 1 d .
H12A H 1.1210 0.2431 0.4033 0.033 Uiso 1 1 calc R
C13A C 1.0166(3) 0.3535(4) 0.46046(17) 0.0319(10) Uani 1 1 d .
C14A C 0.9728(3) 0.1438(3) 0.35495(17) 0.0288(9) Uani 1 1 d .
H14A H 0.9494 0.1325 0.3217 0.035 Uiso 1 1 calc R
H14B H 1.0283 0.1104 0.3643 0.035 Uiso 1 1 calc R
C15A C 1.0305(3) 0.1975(3) 0.47655(16) 0.0282(9) Uani 1 1 d .
H15E H 1.0819 0.1610 0.4734 0.034 Uiso 1 1 calc R
H15F H 1.0399 0.2172 0.5092 0.034 Uiso 1 1 calc R
C16A C 0.8194(3) 0.0910(3) 0.36006(17) 0.0294(9) Uani 1 1 d .
C17A C 0.9314(3) 0.0806(3) 0.42983(16) 0.0283(9) Uani 1 1 d .
H17E H 0.9812 0.0385 0.4323 0.034 Uiso 1 1 calc R
C18A C 0.8426(3) 0.0381(3) 0.43841(17) 0.0303(10) Uani 1 1 d .
H18E H 0.8524 -0.0224 0.4486 0.036 Uiso 1 1 calc R
C19A C 0.8802(3) 0.1519(3) 0.49224(17) 0.0290(9) Uani 1 1 d .
C20A C 0.6989(3) -0.0037(3) 0.37883(19) 0.0315(10) Uani 1 1 d .
H20E H 0.7076 -0.0609 0.3930 0.038 Uiso 1 1 calc R
H20F H 0.6864 -0.0110 0.3447 0.038 Uiso 1 1 calc R
C21A C 0.7439(3) 0.0664(3) 0.49909(17) 0.0295(9) Uani 1 1 d .
H21E H 0.7544 0.0947 0.5298 0.035 Uiso 1 1 calc R
H21F H 0.7472 0.0044 0.5046 0.035 Uiso 1 1 calc R
C22A C 0.5470(3) 0.0675(3) 0.36014(18) 0.0302(10) Uani 1 1 d .
C23A C 0.5992(3) 0.0307(3) 0.43988(17) 0.0281(9) Uani 1 1 d .
H23A H 0.6008 -0.0293 0.4513 0.034 Uiso 1 1 calc R
C24A C 0.5023(3) 0.0695(3) 0.43275(17) 0.0296(9) Uani 1 1 d .
H24A H 0.4593 0.0277 0.4419 0.035 Uiso 1 1 calc R
C25A C 0.6015(3) 0.1512(3) 0.48939(17) 0.0276(9) Uani 1 1 d .
C26A C 0.3957(3) 0.1309(3) 0.35937(19) 0.0330(10) Uani 1 1 d .
H26A H 0.3848 0.1158 0.3260 0.040 Uiso 1 1 calc R
H26B H 0.3449 0.1093 0.3725 0.040 Uiso 1 1 calc R
C27A C 0.4409(3) 0.1946(4) 0.47631(18) 0.0322(10) Uani 1 1 d .
H27A H 0.4561 0.2120 0.5093 0.039 Uiso 1 1 calc R
H27B H 0.3864 0.1591 0.4723 0.039 Uiso 1 1 calc R
C28A C 0.4133(3) 0.2751(4) 0.32774(18) 0.0323(10) Uani 1 1 d .
C29A C 0.3637(3) 0.2715(4) 0.40025(18) 0.0296(10) Uani 1 1 d .
H29A H 0.3016 0.2531 0.4018 0.035 Uiso 1 1 calc R
C30A C 0.3667(3) 0.3687(3) 0.38415(17) 0.0282(9) Uani 1 1 d .
H30A H 0.3064 0.3959 0.3790 0.034 Uiso 1 1 calc R
C31A C 0.4553(3) 0.3520(3) 0.46055(17) 0.0273(9) Uani 1 1 d .
C32A C 0.4092(3) 0.4347(3) 0.30947(17) 0.0297(10) Uani 1 1 d .
H32A H 0.4067 0.4133 0.2775 0.036 Uiso 1 1 calc R
H32B H 0.3578 0.4733 0.3090 0.036 Uiso 1 1 calc R
C33A C 0.4429(3) 0.5007(3) 0.42854(17) 0.0295(9) Uani 1 1 d .
H33A H 0.3858 0.5299 0.4163 0.035 Uiso 1 1 calc R
H33B H 0.4595 0.5139 0.4621 0.035 Uiso 1 1 calc R
C34A C 0.5581(3) 0.4851(3) 0.29679(17) 0.0275(9) Uani 1 1 d .
C35A C 0.4970(3) 0.5574(3) 0.35515(16) 0.0269(9) Uani 1 1 d .
H35A H 0.4447 0.5963 0.3459 0.032 Uiso 1 1 calc R
C36A C 0.5860(3) 0.6007(3) 0.35021(16) 0.0276(9) Uani 1 1 d .
H36A H 0.5775 0.6622 0.3420 0.033 Uiso 1 1 calc R
C37A C 0.5983(3) 0.5530(3) 0.42842(17) 0.0284(9) Uani 1 1 d .
C38A C 0.6878(3) 0.5819(3) 0.28916(16) 0.0271(9) Uani 1 1 d .
H38A H 0.6827 0.6444 0.2854 0.033 Uiso 1 1 calc R
H38B H 0.6789 0.5564 0.2578 0.033 Uiso 1 1 calc R
C39A C 0.7270(3) 0.6387(3) 0.41095(18) 0.0314(10) Uani 1 1 d .
H39A H 0.7385 0.6441 0.4452 0.038 Uiso 1 1 calc R
H39B H 0.7173 0.6965 0.3977 0.038 Uiso 1 1 calc R
Eu2 Eu 0.803303(15) 0.235021(14) -0.283885(8) 0.02759(6) Uani 1 1 d .
S1B S 0.79511(9) 0.54085(9) -0.42322(5) 0.0334(3) Uani 1 1 d .
H1H H 0.7639 0.5535 -0.4641 0.040 Uiso 1 1 d R
O1B O 0.7889(2) 0.3337(3) -0.34830(13) 0.0399(9) Uani 1 1 d .
O2B O 0.6454(2) 0.3575(3) -0.38769(13) 0.0383(8) Uani 1 1 d .
O3B O 0.7933(2) 0.3781(2) -0.24600(12) 0.0270(6) Uani 1 1 d .
O4B O 0.8512(2) 0.5045(3) -0.04309(13) 0.0359(8) Uani 1 1 d .
O5B O 0.9054(2) 0.2226(2) -0.20833(12) 0.0295(7) Uani 1 1 d .
O6B O 0.9869(3) 0.3454(3) -0.00591(13) 0.0369(8) Uani 1 1 d .
O7B O 0.7860(2) 0.0408(3) -0.17121(12) 0.0327(7) Uani 1 1 d .
O8B O 0.8732(2) 0.1671(2) 0.02884(13) 0.0336(8) Uani 1 1 d .
O9B O 0.5560(3) 0.0025(3) -0.17165(12) 0.0353(8) Uani 1 1 d .
O10B O 0.6313(2) 0.1607(2) 0.02552(12) 0.0289(7) Uani 1 1 d .
O11B O 0.4294(2) 0.1808(3) -0.20802(12) 0.0355(8) Uani 1 1 d .
O12B O 0.4913(2) 0.3251(2) -0.00407(11) 0.0289(7) Uani 1 1 d .
O13B O 0.5477(2) 0.3602(2) -0.24424(12) 0.0301(7) Uani 1 1 d .
O14B O 0.6123(2) 0.4958(2) -0.04116(12) 0.0296(7) Uani 1 1 d .
O15B O 0.7178(3) 0.1306(3) -0.3435(2) 0.0645(14) Uani 1 1 d U
O16B O 0.8530(4) 0.1416(4) -0.3464(2) 0.0745(15) Uani 1 1 d U
O17B O 0.7772(3) 0.0455(3) -0.38957(16) 0.0432(9) Uani 1 1 d .
O18B O 0.7230(3) 0.1965(4) -0.22141(18) 0.0666(16) Uani 1 1 d .
O19B O 0.8170(6) 0.0782(4) -0.2599(2) 0.095(2) Uani 1 1 d .
O20B O 0.9579(2) 0.2707(3) -0.29479(13) 0.0365(8) Uani 1 1 d .
H20C H 0.9986 0.2332 -0.2836 0.044 Uiso 1 1 d R
H20D H 0.9568 0.2777 -0.3294 0.044 Uiso 1 1 d R
O21B O 0.6430(2) 0.2749(3) -0.30433(13) 0.0331(7) Uani 1 1 d .
H21C H 0.6329 0.3097 -0.3276 0.040 Uiso 1 1 d R
H21D H 0.6262 0.3124 -0.2850 0.040 Uiso 1 1 d R
N1B N 0.6924(3) 0.3741(3) -0.47229(14) 0.0289(8) Uani 1 1 d .
H1E H 0.6428 0.3369 -0.4653 0.035 Uiso 1 1 d R
H1F H 0.6794 0.4223 -0.4787 0.035 Uiso 1 1 d R
H1G H 0.7022 0.3449 -0.4999 0.035 Uiso 1 1 d R
N2B N 0.7591(3) 0.4935(2) -0.20052(14) 0.0256(7) Uani 1 1 d .
N3B N 0.9014(3) 0.4450(3) -0.18924(14) 0.0262(7) Uani 1 1 d .
N4B N 0.9236(3) 0.4909(3) -0.10696(14) 0.0274(8) Uani 1 1 d .
N5B N 0.7835(3) 0.5443(3) -0.11882(14) 0.0271(8) Uani 1 1 d .
N6B N 0.9940(2) 0.3213(3) -0.16053(13) 0.0274(7) Uani 1 1 d .
N7B N 0.9914(3) 0.1860(3) -0.13567(15) 0.0285(8) Uani 1 1 d .
N8B N 1.0229(3) 0.2353(3) -0.05391(13) 0.0274(7) Uani 1 1 d .
N9B N 1.0254(3) 0.3714(3) -0.07913(15) 0.0297(8) Uani 1 1 d .
N10B N 0.9081(3) 0.0679(3) -0.10988(14) 0.0272(8) Uani 1 1 d .
N11B N 0.7906(3) -0.0120(3) -0.09622(14) 0.0284(8) Uani 1 1 d .
N12B N 0.8206(3) 0.0468(3) -0.01624(14) 0.0261(7) Uani 1 1 d .
N13B N 0.9491(2) 0.1085(3) -0.02660(13) 0.0262(8) Uani 1 1 d .
N14B N 0.6292(3) -0.0219(3) -0.09509(15) 0.0297(9) Uani 1 1 d .
N15B N 0.4896(3) 0.0312(3) -0.10744(14) 0.0289(8) Uani 1 1 d .
N16B N 0.5191(3) 0.0922(3) -0.02749(14) 0.0276(8) Uani 1 1 d .
N17B N 0.6592(3) 0.0388(3) -0.01530(14) 0.0266(8) Uani 1 1 d .
N18B N 0.3957(3) 0.1572(3) -0.13357(15) 0.0313(8) Uani 1 1 d .
N19B N 0.3935(3) 0.2920(3) -0.16140(15) 0.0306(9) Uani 1 1 d .
N20B N 0.4154(3) 0.3492(3) -0.08053(14) 0.0292(8) Uani 1 1 d .
N21B N 0.4225(3) 0.2151(3) -0.05303(14) 0.0263(8) Uani 1 1 d .
N22B N 0.4723(3) 0.4149(3) -0.18697(14) 0.0306(8) Uani 1 1 d .
N23B N 0.5989(3) 0.4822(3) -0.19878(14) 0.0277(8) Uani 1 1 d .
N24B N 0.6227(3) 0.5368(3) -0.11764(14) 0.0266(8) Uani 1 1 d .
N25B N 0.4978(3) 0.4705(3) -0.10602(15) 0.0287(8) Uani 1 1 d .
N26B N 0.7819(3) 0.1069(3) -0.36179(15) 0.0293(8) Uani 1 1 d U
C1B C 0.7298(3) 0.3496(3) -0.38590(18) 0.0308(9) Uani 1 1 d .
C2B C 0.7679(3) 0.3604(3) -0.43060(17) 0.0279(9) Uani 1 1 d .
H2B H 0.7978 0.3057 -0.4359 0.034 Uiso 1 1 calc R
C3B C 0.8400(3) 0.4321(3) -0.42681(18) 0.0317(10) Uani 1 1 d .
H3M H 0.8689 0.4288 -0.4542 0.038 Uiso 1 1 calc R
H3N H 0.8864 0.4215 -0.3989 0.038 Uiso 1 1 calc R
C4B C 0.8167(3) 0.4332(3) -0.21523(16) 0.0245(8) Uani 1 1 d .
C5B C 0.8082(3) 0.5519(3) -0.16466(16) 0.0272(9) Uani 1 1 d .
H5B H 0.8049 0.6121 -0.1757 0.033 Uiso 1 1 calc R
C6B C 0.9071(3) 0.5167(3) -0.15636(16) 0.0266(9) Uani 1 1 d .
H6B H 0.9504 0.5610 -0.1625 0.032 Uiso 1 1 calc R
C7B C 0.8518(3) 0.5128(3) -0.08512(16) 0.0256(9) Uani 1 1 d .
C8B C 0.9790(3) 0.3945(3) -0.19426(17) 0.0270(9) Uani 1 1 d .
H8M H 1.0326 0.4312 -0.1891 0.032 Uiso 1 1 calc R
H8N H 0.9705 0.3721 -0.2263 0.032 Uiso 1 1 calc R
C9B C 1.0111(3) 0.4639(3) -0.07945(17) 0.0290(9) Uani 1 1 d .
H9M H 1.0593 0.4919 -0.0922 0.035 Uiso 1 1 calc R
H9N H 1.0156 0.4837 -0.0471 0.035 Uiso 1 1 calc R
C10B C 0.9583(3) 0.2422(3) -0.17153(15) 0.0249(8) Uani 1 1 d .
C11B C 1.0571(3) 0.3227(3) -0.11549(15) 0.0266(8) Uani 1 1 d .
H11B H 1.1183 0.3405 -0.1190 0.032 Uiso 1 1 calc R
C12B C 1.0553(3) 0.2270(3) -0.09822(15) 0.0260(8) Uani 1 1 d .
H12B H 1.1156 0.1999 -0.0937 0.031 Uiso 1 1 calc R
C13B C 1.0087(3) 0.3202(4) -0.04246(15) 0.0281(9) Uani 1 1 d .
C14B C 0.9726(3) 0.0954(3) -0.13858(17) 0.0278(9) Uani 1 1 d .
H14C H 1.0291 0.0638 -0.1286 0.033 Uiso 1 1 calc R
H14D H 0.9488 0.0803 -0.1714 0.033 Uiso 1 1 calc R
C15B C 1.0263(3) 0.1666(3) -0.01890(16) 0.0281(9) Uani 1 1 d .
H15G H 1.0811 0.1328 -0.0185 0.034 Uiso 1 1 calc R
H15H H 1.0310 0.1930 0.0121 0.034 Uiso 1 1 calc R
C16B C 0.8253(3) 0.0337(3) -0.12984(17) 0.0259(9) Uani 1 1 d .
C17B C 0.9362(3) 0.0389(3) -0.06098(16) 0.0258(9) Uani 1 1 d .
H17G H 0.9897 0.0010 -0.0572 0.031 Uiso 1 1 calc R
C18B C 0.8517(3) -0.0099(3) -0.05021(16) 0.0262(9) Uani 1 1 d .
H18G H 0.8669 -0.0681 -0.0374 0.031 Uiso 1 1 calc R
C19B C 0.8798(3) 0.1136(3) -0.00241(16) 0.0257(8) Uani 1 1 d .
C20B C 0.7091(3) -0.0629(3) -0.10695(18) 0.0304(10) Uani 1 1 d .
H20G H 0.7194 -0.1174 -0.0899 0.036 Uiso 1 1 calc R
H20H H 0.6969 -0.0761 -0.1406 0.036 Uiso 1 1 calc R
C21B C 0.7514(3) 0.0228(3) 0.00980(16) 0.0259(9) Uani 1 1 d .
H21G H 0.7613 0.0548 0.0394 0.031 Uiso 1 1 calc R
H21H H 0.7577 -0.0384 0.0175 0.031 Uiso 1 1 calc R
C22B C 0.5571(3) 0.0053(3) -0.12912(18) 0.0287(9) Uani 1 1 d .
C23B C 0.6069(3) -0.0217(3) -0.04827(17) 0.0255(9) Uani 1 1 d .
H23B H 0.6092 -0.0803 -0.0350 0.031 Uiso 1 1 calc R
C24B C 0.5093(3) 0.0153(3) -0.05676(17) 0.0267(9) Uani 1 1 d .
H24B H 0.4662 -0.0259 -0.0473 0.032 Uiso 1 1 calc R
C25B C 0.6060(3) 0.1036(3) -0.00294(16) 0.0234(8) Uani 1 1 d .
C26B C 0.4041(3) 0.0643(3) -0.13308(17) 0.0280(9) Uani 1 1 d .
H26C H 0.3957 0.0440 -0.1656 0.034 Uiso 1 1 calc R
H26D H 0.3553 0.0401 -0.1193 0.034 Uiso 1 1 calc R
C27B C 0.4421(3) 0.1447(3) -0.01979(16) 0.0266(9) Uani 1 1 d .
H27C H 0.3887 0.1081 -0.0224 0.032 Uiso 1 1 calc R
H27D H 0.4553 0.1681 0.0121 0.032 Uiso 1 1 calc R
C28B C 0.4090(3) 0.2066(3) -0.17077(17) 0.0291(10) Uani 1 1 d .
C29B C 0.3608(3) 0.2084(3) -0.09859(17) 0.0278(9) Uani 1 1 d .
H29B H 0.3005 0.1881 -0.0948 0.033 Uiso 1 1 calc R
C30B C 0.3564(3) 0.3011(3) -0.11834(16) 0.0279(10) Uani 1 1 d .
H30B H 0.2940 0.3238 -0.1248 0.034 Uiso 1 1 calc R
C31B C 0.4481(3) 0.2986(3) -0.04243(16) 0.0243(9) Uani 1 1 d .
C32B C 0.3927(3) 0.3595(4) -0.19659(17) 0.0310(10) Uani 1 1 d .
H32C H 0.3386 0.3948 -0.1978 0.037 Uiso 1 1 calc R
H32D H 0.3891 0.3327 -0.2274 0.037 Uiso 1 1 calc R
C33B C 0.4278(3) 0.4419(3) -0.08091(17) 0.0281(9) Uani 1 1 d .
H33C H 0.4432 0.4622 -0.0484 0.034 Uiso 1 1 calc R
H33D H 0.3705 0.4687 -0.0953 0.034 Uiso 1 1 calc R
C34B C 0.5397(3) 0.4130(3) -0.21293(17) 0.0297(9) Uani 1 1 d .
C35B C 0.4785(3) 0.4901(3) -0.15580(17) 0.0282(9) Uani 1 1 d .
H35B H 0.4249 0.5275 -0.1641 0.034 Uiso 1 1 calc R
C36B C 0.5661(3) 0.5368(3) -0.16386(16) 0.0260(9) Uani 1 1 d .
H36B H 0.5530 0.5959 -0.1757 0.031 Uiso 1 1 calc R
C37B C 0.5813(3) 0.5001(3) -0.08396(16) 0.0252(9) Uani 1 1 d .
C38B C 0.6671(3) 0.5088(3) -0.22517(16) 0.0269(9) Uani 1 1 d .
H38C H 0.6573 0.4778 -0.2551 0.032 Uiso 1 1 calc R
H38D H 0.6597 0.5702 -0.2322 0.032 Uiso 1 1 calc R
C39B C 0.7058(3) 0.5878(3) -0.10567(18) 0.0294(9) Uani 1 1 d .
H39C H 0.6967 0.6433 -0.1218 0.035 Uiso 1 1 calc R
H39D H 0.7186 0.5990 -0.0718 0.035 Uiso 1 1 calc R
O1 O 1.2062(4) 0.2962(3) 0.02760(17) 0.0620(14) Uani 1 1 d .
O2 O 1.2413(3) 0.3097(3) -0.04054(15) 0.0441(9) Uani 1 1 d .
O3 O 1.2417(3) 0.1830(3) -0.01053(16) 0.0411(9) Uani 1 1 d .
O4 O 1.2404(2) 0.2327(3) 0.48389(13) 0.0339(7) Uani 1 1 d .
O5 O 1.2394(3) 0.3672(3) 0.46075(14) 0.0394(9) Uani 1 1 d .
O6 O 1.2849(3) 0.3371(3) 0.53504(14) 0.0488(10) Uani 1 1 d .
O7 O 0.8113(4) -0.0754(4) -0.3103(2) 0.0686(15) Uani 1 1 d .
O8 O 0.8225(6) -0.1502(6) -0.2452(2) 0.102(3) Uani 1 1 d .
O9 O 0.8103(4) -0.2149(4) -0.3112(2) 0.0684(16) Uani 1 1 d .
O10 O 0.8336(5) 0.5983(6) 0.1803(2) 0.093(2) Uani 1 1 d .
O11 O 0.9076(4) 0.6469(6) 0.2437(2) 0.109(3) Uani 1 1 d .
O12 O 0.8292(5) 0.7347(5) 0.1919(3) 0.093(2) Uani 1 1 d .
O13 O 0.8183(9) 0.0310(8) 0.2010(4) 0.156(4) Uani 1 1 d .
O14 O 0.7960(10) 0.0803(9) 0.1268(5) 0.173(5) Uani 1 1 d U
O15 O 0.7978(6) -0.0489(5) 0.1424(3) 0.111(3) Uani 1 1 d .
O16 O 0.4527(4) 0.2590(5) 0.0932(2) 0.0811(19) Uani 1 1 d .
H16I H 0.4817 0.2208 0.1180 0.097 Uiso 1 1 d R
H16J H 0.4599 0.3074 0.1034 0.097 Uiso 1 1 d R
O17 O 0.9882(3) 0.2624(3) -0.38656(16) 0.0471(10) Uani 1 1 d .
H17I H 0.9592 0.2298 -0.4128 0.056 Uiso 1 1 d R
H17J H 1.0355 0.2987 -0.3960 0.056 Uiso 1 1 d R
O18 O 0.5587(4) 0.1997(6) 0.2404(2) 0.101(3) Uani 1 1 d .
H18I H 0.5143 0.1748 0.2510 0.121 Uiso 1 1 d R
H18J H 0.5850 0.1532 0.2328 0.121 Uiso 1 1 d R
O19 O 0.4432(3) 0.3170(4) 0.18486(19) 0.0607(12) Uani 1 1 d .
H19I H 0.4796 0.2802 0.1952 0.073 Uiso 1 1 d R
H19J H 0.4479 0.3597 0.2099 0.073 Uiso 1 1 d R
O20 O 0.4568(3) 0.2874(3) 0.59274(15) 0.0518(12) Uani 1 1 d .
H20I H 0.5056 0.3109 0.5888 0.062 Uiso 1 1 d R
H20J H 0.3996 0.3127 0.5780 0.062 Uiso 1 1 d R
O21 O 0.7290(3) -0.2465(4) -0.18731(18) 0.0646(14) Uani 1 1 d .
H21I H 0.7477 -0.1988 -0.1902 0.078 Uiso 1 1 d R
H21J H 0.6729 -0.2535 -0.1951 0.078 Uiso 1 1 d R
O22 O 0.8960(5) 0.5011(4) -0.3066(2) 0.0769(17) Uani 1 1 d .
H22I H 0.9216 0.5334 -0.2855 0.092 Uiso 1 1 d R
H22J H 0.8358 0.5135 -0.3096 0.092 Uiso 1 1 d R
O23 O 0.7320(5) 0.3185(5) -0.1451(2) 0.093(2) Uani 1 1 d .
H23I H 0.7116 0.2797 -0.1643 0.111 Uiso 1 1 d R
H23J H 0.7443 0.2939 -0.1166 0.111 Uiso 1 1 d R
O24 O 1.1592(6) 0.3823(7) -0.2516(3) 0.130(4) Uani 1 1 d .
H24I H 1.1525 0.4422 -0.2404 0.156 Uiso 1 1 d R
H24J H 1.2145 0.3667 -0.2467 0.156 Uiso 1 1 d R
O25 O 0.7799(5) 0.2841(6) -0.0517(2) 0.101(3) Uani 1 1 d .
O26 O 0.7962(4) 0.3453(5) -0.54095(19) 0.081(2) Uani 1 1 d .
O27 O 0.6407(5) 0.0379(5) 0.2492(3) 0.103(2) Uani 1 1 d .
O28 O 1.1449(5) 0.3319(5) 0.5961(3) 0.088(2) Uani 1 1 d .
O29 O 0.7384(5) 0.3829(4) 0.3660(2) 0.0827(19) Uani 1 1 d .
O30 O 1.0485(3) 0.3968(3) 0.15648(19) 0.0538(12) Uani 1 1 d .
O31 O 0.9776(3) 0.1929(5) 0.11654(17) 0.0743(18) Uani 1 1 d .
O32 O 1.0872(5) 0.1499(5) 0.2478(2) 0.089(2) Uani 1 1 d .
O33 O 1.2432(4) 0.3107(4) 0.6817(2) 0.0744(15) Uani 1 1 d U
O34 O 0.5694(3) 0.1149(3) -0.24460(16) 0.0448(10) Uani 1 1 d .
O35 O 0.4143(4) 0.3295(5) -0.32396(19) 0.085(2) Uani 1 1 d U
O36 O 1.1402(4) 0.2601(5) 0.1081(2) 0.0740(18) Uani 1 1 d .
O37 O 1.0568(9) 0.4486(7) -0.3270(6) 0.087(4) Uani 0.50 1 d PU
O38 O 0.6050(5) 0.1523(4) 0.1217(2) 0.0327(15) Uani 0.50 1 d PU
N1 N 1.2337(3) 0.2621(3) -0.00783(16) 0.0328(9) Uani 1 1 d .
N2 N 1.2538(2) 0.3112(3) 0.49284(14) 0.0281(8) Uani 1 1 d .
N3 N 0.8129(4) -0.1484(5) -0.2895(2) 0.0585(16) Uani 1 1 d .
N4 N 0.8622(3) 0.6612(3) 0.2075(2) 0.0450(12) Uani 1 1 d .
N5 N 0.8056(5) 0.0152(6) 0.1548(3) 0.074(2) Uani 1 1 d .

loop_
_atom_site_aniso_label
_atom_site_aniso_U_11
_atom_site_aniso_U_22
_atom_site_aniso_U_33
_atom_site_aniso_U_23
_atom_site_aniso_U_13
_atom_site_aniso_U_12
Eu1 0.02614(10) 0.03119(12) 0.01815(9) -0.00133(9) 0.00205(7) 0.00302(9)
S1A 0.0327(6) 0.0342(6) 0.0317(6) -0.0057(5) 0.0084(5) -0.0075(5)
O1A 0.0375(19) 0.075(3) 0.0251(17) -0.005(2) 0.0001(14) 0.025(2)
O2A 0.0271(16) 0.047(2) 0.0236(16) 0.0029(15) 0.0038(13) 0.0058(14)
O3A 0.0254(15) 0.0424(19) 0.0215(15) -0.0041(14) 0.0071(12) -0.0058(13)
O4A 0.0412(19) 0.0378(19) 0.0227(16) 0.0013(15) 0.0063(14) -0.0104(16)
O5A 0.0298(16) 0.0349(17) 0.0267(17) -0.0011(14) 0.0026(13) 0.0001(14)
O6A 0.053(2) 0.040(2) 0.0222(16) 0.0018(15) 0.0131(15) -0.0011(17)
O7A 0.0397(19) 0.041(2) 0.0276(18) 0.0007(16) -0.0019(14) 0.0007(16)
O8A 0.0340(18) 0.038(2) 0.043(2) -0.0114(17) 0.0097(15) -0.0046(15)
O9A 0.044(2) 0.045(2) 0.0272(18) 0.0019(16) 0.0073(15) 0.0047(17)
O10A 0.0317(17) 0.0312(17) 0.0319(18) -0.0017(14) 0.0038(14) 0.0034(14)
O11A 0.049(2) 0.045(2) 0.0279(18) -0.0035(16) 0.0138(15) 0.0098(17)
O12A 0.0324(16) 0.0402(19) 0.0217(15) 0.0029(14) 0.0037(12) -0.0013(14)
O13A 0.0341(17) 0.0334(18) 0.0286(18) -0.0033(15) 0.0097(14) 0.0006(14)
O14A 0.0372(18) 0.042(2) 0.0210(16) 0.0003(15) 0.0015(13) 0.0049(16)
O15A 0.042(2) 0.043(2) 0.047(2) 0.0043(18) 0.0169(18) 0.0016(17)
O16A 0.0303(16) 0.051(2) 0.0235(16) -0.0032(16) 0.0029(13) 0.0034(15)
O17A 0.0365(17) 0.0394(19) 0.0280(18) 0.0047(15) 0.0048(14) 0.0003(16)
O18A 0.109(4) 0.047(3) 0.068(4) -0.027(3) 0.027(3) -0.024(3)
O19A 0.048(2) 0.061(3) 0.0245(17) 0.007(2) 0.0086(15) 0.017(2)
N1A 0.0309(18) 0.0300(19) 0.0208(18) 0.0007(15) 0.0062(14) -0.0007(15)
N2A 0.0297(18) 0.0217(17) 0.0263(19) -0.0018(15) 0.0074(15) -0.0015(14)
N3A 0.0275(18) 0.033(2) 0.027(2) -0.0009(16) 0.0037(15) -0.0049(15)
N4A 0.033(2) 0.035(2) 0.0243(19) 0.0029(17) 0.0056(15) 0.0000(17)
N5A 0.044(2) 0.034(2) 0.0190(18) -0.0025(16) 0.0056(16) -0.0033(18)
N6A 0.0238(17) 0.035(2) 0.0214(18) -0.0008(16) -0.0016(14) 0.0019(15)
N7A 0.0315(18) 0.034(2) 0.0229(17) -0.0056(19) 0.0011(14) 0.0022(17)
N8A 0.0302(19) 0.034(2) 0.0224(19) 0.0037(17) 0.0029(15) 0.0024(17)
N9A 0.0280(18) 0.033(2) 0.0250(19) 0.0053(16) 0.0094(14) -0.0017(15)
N10A 0.0274(18) 0.041(2) 0.0207(18) 0.0008(17) 0.0021(14) -0.0002(16)
N11A 0.034(2) 0.030(2) 0.0234(19) -0.0012(16) 0.0027(15) 0.0003(16)
N12A 0.0257(17) 0.030(2) 0.0238(19) -0.0033(15) 0.0029(14) 0.0021(15)
N13A 0.0274(18) 0.032(2) 0.0229(18) -0.0008(16) 0.0042(14) -0.0015(15)
N14A 0.033(2) 0.037(2) 0.028(2) -0.0001(18) 0.0031(16) 0.0065(17)
N15A 0.034(2) 0.032(2) 0.024(2) 0.0031(17) 0.0050(16) 0.0068(17)
N16A 0.0278(18) 0.034(2) 0.0258(19) -0.0025(16) 0.0043(15) 0.0007(15)
N17A 0.0315(19) 0.028(2) 0.030(2) -0.0027(17) 0.0062(16) -0.0030(16)
N18A 0.035(2) 0.037(2) 0.028(2) 0.0048(18) 0.0043(16) 0.0021(18)
N19A 0.033(2) 0.034(2) 0.0224(19) 0.0052(17) 0.0092(16) 0.0015(17)
N20A 0.0326(19) 0.037(2) 0.0195(17) 0.0041(16) 0.0031(14) 0.0056(17)
N21A 0.0255(19) 0.041(2) 0.026(2) 0.0091(18) 0.0036(15) 0.0041(17)
N22A 0.0292(18) 0.033(2) 0.0246(19) -0.0018(16) 0.0033(15) 0.0055(15)
N23A 0.0288(18) 0.032(2) 0.028(2) -0.0019(16) 0.0093(15) 0.0029(15)
N24A 0.038(2) 0.030(2) 0.0187(18) 0.0019(15) 0.0026(15) -0.0013(17)
N25A 0.034(2) 0.042(2) 0.0184(18) -0.0012(17) 0.0033(15) 0.0079(18)
C1A 0.0255(18) 0.035(2) 0.0181(18) -0.0019(16) 0.0023(14) 0.0026(16)
C2A 0.0255(18) 0.034(2) 0.0212(19) -0.0018(18) 0.0003(15) -0.0004(17)
C3A 0.026(2) 0.037(3) 0.032(2) -0.004(2) 0.0079(17) 0.0010(18)
C4A 0.0270(19) 0.026(2) 0.021(2) 0.0002(16) 0.0065(15) -0.0005(16)
C5A 0.037(2) 0.023(2) 0.023(2) 0.0020(17) 0.0075(17) 0.0004(17)
C6A 0.0257(19) 0.025(2) 0.025(2) -0.0002(17) 0.0025(16) -0.0042(16)
C7A 0.038(2) 0.025(2) 0.028(2) -0.0073(19) 0.0076(19) -0.0070(18)
C8A 0.0243(19) 0.035(2) 0.020(2) -0.0004(18) 0.0066(15) -0.0043(17)
C9A 0.034(2) 0.033(2) 0.023(2) -0.0051(19) -0.0025(18) -0.0065(19)
C10A 0.0224(19) 0.039(3) 0.0199(19) 0.0025(18) 0.0042(15) 0.0036(17)
C11A 0.0184(18) 0.045(3) 0.023(2) 0.002(2) 0.0026(15) 0.0018(18)
C12A 0.025(2) 0.033(2) 0.024(2) -0.0049(19) 0.0037(16) 0.0078(18)
C13A 0.027(2) 0.047(3) 0.020(2) -0.005(2) 0.0007(17) -0.001(2)
C14A 0.030(2) 0.034(2) 0.022(2) 0.0030(18) 0.0046(16) 0.0064(18)
C15A 0.027(2) 0.037(2) 0.019(2) 0.0013(18) 0.0005(16) 0.0010(18)
C16A 0.032(2) 0.031(2) 0.024(2) -0.0027(18) 0.0027(17) 0.0048(18)
C17A 0.031(2) 0.034(2) 0.019(2) -0.0023(18) 0.0024(16) 0.0072(18)
C18A 0.035(2) 0.030(2) 0.024(2) 0.0005(19) 0.0009(18) 0.0061(19)
C19A 0.0235(19) 0.034(2) 0.029(2) 0.002(2) 0.0038(16) 0.0058(17)
C20A 0.031(2) 0.029(2) 0.032(2) -0.005(2) 0.0005(18) 0.0026(18)
C21A 0.032(2) 0.031(2) 0.025(2) -0.0001(18) 0.0041(17) 0.0043(18)
C22A 0.032(2) 0.032(2) 0.026(2) 0.0045(19) 0.0040(18) 0.0003(18)
C23A 0.032(2) 0.024(2) 0.027(2) 0.0020(18) 0.0040(17) -0.0051(17)
C24A 0.031(2) 0.033(2) 0.024(2) -0.0002(18) 0.0036(17) -0.0085(18)
C25A 0.029(2) 0.027(2) 0.027(2) 0.0035(19) 0.0053(17) 0.0010(17)
C26A 0.028(2) 0.040(3) 0.028(2) -0.004(2) -0.0021(18) -0.0029(19)
C27A 0.030(2) 0.040(3) 0.028(2) 0.000(2) 0.0087(18) 0.002(2)
C28A 0.030(2) 0.043(3) 0.023(2) -0.002(2) 0.0030(18) 0.005(2)
C29A 0.0208(19) 0.038(3) 0.031(2) -0.001(2) 0.0074(17) -0.0004(18)
C30A 0.0232(19) 0.038(3) 0.025(2) 0.0051(19) 0.0074(16) 0.0036(18)
C31A 0.0200(18) 0.037(2) 0.025(2) 0.0065(19) 0.0046(16) 0.0023(17)
C32A 0.026(2) 0.038(3) 0.024(2) 0.0054(19) 0.0001(16) 0.0008(18)
C33A 0.035(2) 0.030(2) 0.025(2) -0.0008(18) 0.0087(18) 0.0059(18)
C34A 0.027(2) 0.030(2) 0.023(2) 0.0045(18) 0.0006(16) 0.0051(17)
C35A 0.030(2) 0.027(2) 0.024(2) 0.0013(17) 0.0059(17) 0.0085(17)
C36A 0.036(2) 0.030(2) 0.018(2) 0.0022(17) 0.0070(17) 0.0078(18)
C37A 0.036(2) 0.028(2) 0.022(2) -0.0012(18) 0.0055(17) 0.0057(18)
C38A 0.029(2) 0.029(2) 0.023(2) 0.0009(17) 0.0055(16) 0.0026(17)
C39A 0.040(2) 0.027(2) 0.028(2) -0.0090(19) 0.0064(19) -0.0012(19)
Eu2 0.02968(12) 0.03085(12) 0.02077(10) -0.00498(9) 0.00114(8) 0.00386(9)
S1B 0.0345(6) 0.0331(6) 0.0321(6) -0.0016(5) 0.0052(5) -0.0037(5)
O1B 0.0303(16) 0.061(3) 0.0279(17) 0.0069(17) 0.0045(13) 0.0019(16)
O2B 0.0264(16) 0.059(2) 0.0293(18) 0.0031(17) 0.0058(14) 0.0002(16)
O3B 0.0299(15) 0.0286(16) 0.0224(15) -0.0050(13) 0.0043(12) 0.0008(12)
O4B 0.0358(18) 0.047(2) 0.0248(17) 0.0046(16) 0.0060(14) 0.0083(16)
O5B 0.0289(15) 0.0349(19) 0.0247(15) -0.0023(14) 0.0052(12) -0.0017(13)
O6B 0.0414(19) 0.045(2) 0.0270(17) -0.0032(15) 0.0139(15) 0.0045(16)
O7B 0.0351(17) 0.0405(19) 0.0214(16) 0.0042(15) 0.0025(13) 0.0010(15)
O8B 0.0300(16) 0.040(2) 0.0324(18) -0.0093(16) 0.0089(13) -0.0013(14)
O9B 0.0406(19) 0.044(2) 0.0220(17) -0.0059(15) 0.0072(14) 0.0041(16)
O10B 0.0309(16) 0.0294(16) 0.0258(16) -0.0080(13) 0.0038(12) 0.0011(13)
O11B 0.0371(18) 0.048(2) 0.0233(17) -0.0089(16) 0.0101(14) -0.0061(16)
O12B 0.0280(14) 0.0350(18) 0.0237(14) -0.0028(14) 0.0051(11) 0.0003(14)
O13B 0.0271(15) 0.0396(19) 0.0235(16) -0.0040(14) 0.0044(12) -0.0025(14)
O14B 0.0400(18) 0.0299(17) 0.0188(15) -0.0035(13) 0.0049(13) -0.0021(14)
O15B 0.041(2) 0.067(3) 0.089(3) -0.046(3) 0.024(2) -0.015(2)
O16B 0.058(3) 0.084(3) 0.090(3) -0.047(3) 0.038(2) -0.029(2)
O17B 0.045(2) 0.037(2) 0.049(2) -0.0203(19) 0.0127(18) -0.0036(17)
O18B 0.037(2) 0.101(4) 0.055(3) 0.031(3) -0.0089(19) -0.031(3)
O19B 0.145(6) 0.070(4) 0.059(4) -0.004(3) -0.005(4) -0.008(4)
O20B 0.0311(17) 0.044(2) 0.0315(19) -0.0079(16) -0.0005(14) 0.0015(15)
O21B 0.0322(17) 0.0401(19) 0.0270(17) 0.0018(15) 0.0059(13) 0.0009(15)
N1B 0.0276(18) 0.035(2) 0.0228(19) -0.0037(16) 0.0011(14) -0.0040(15)
N2B 0.0269(17) 0.0221(17) 0.0276(19) -0.0026(15) 0.0050(14) -0.0011(14)
N3B 0.0299(18) 0.0269(18) 0.0228(18) -0.0055(15) 0.0076(14) 0.0004(14)
N4B 0.0297(18) 0.031(2) 0.0206(18) 0.0003(15) 0.0015(14) 0.0013(15)
N5B 0.0331(19) 0.0277(19) 0.0213(18) 0.0018(15) 0.0074(15) 0.0076(16)
N6B 0.0276(17) 0.0329(19) 0.0212(16) 0.0050(18) 0.0038(13) -0.0013(16)
N7B 0.0283(18) 0.032(2) 0.0240(19) -0.0001(16) 0.0009(14) 0.0020(15)
N8B 0.0284(17) 0.0314(19) 0.0227(17) -0.0026(18) 0.0055(13) 0.0010(17)
N9B 0.034(2) 0.032(2) 0.025(2) 0.0005(16) 0.0094(16) 0.0014(16)
N10B 0.0291(18) 0.034(2) 0.0193(17) -0.0016(15) 0.0064(14) 0.0020(15)
N11B 0.0299(19) 0.034(2) 0.0205(18) -0.0004(16) 0.0039(14) -0.0032(16)
N12B 0.0249(17) 0.0294(19) 0.0251(18) -0.0029(16) 0.0072(14) -0.0024(14)
N13B 0.0245(17) 0.034(2) 0.0192(17) -0.0045(15) 0.0033(13) 0.0012(15)
N14B 0.0290(19) 0.037(2) 0.0239(19) 0.0013(17) 0.0076(15) -0.0011(16)
N15B 0.0304(19) 0.038(2) 0.0181(17) -0.0046(16) 0.0038(14) -0.0034(17)
N16B 0.0237(17) 0.034(2) 0.0249(19) -0.0061(16) 0.0051(14) -0.0047(15)
N17B 0.0258(17) 0.0288(19) 0.0257(19) -0.0031(16) 0.0064(14) -0.0011(15)
N18B 0.033(2) 0.038(2) 0.0224(19) -0.0073(17) 0.0044(15) 0.0003(17)
N19B 0.034(2) 0.037(2) 0.0209(18) -0.0010(16) 0.0065(15) -0.0004(17)
N20B 0.035(2) 0.032(2) 0.0199(18) -0.0024(15) 0.0035(15) -0.0011(16)
N21B 0.0237(17) 0.029(2) 0.0253(19) -0.0020(15) 0.0031(14) 0.0002(14)
N22B 0.0306(19) 0.038(2) 0.0242(19) -0.0099(17) 0.0084(15) -0.0063(16)
N23B 0.0246(17) 0.034(2) 0.0244(19) 0.0013(16) 0.0043(14) 0.0012(15)
N24B 0.0289(18) 0.031(2) 0.0197(17) 0.0024(15) 0.0039(14) -0.0019(15)
N25B 0.0279(19) 0.030(2) 0.027(2) -0.0003(17) 0.0039(15) 0.0002(16)
N26B 0.0287(18) 0.034(2) 0.0248(19) -0.0076(16) 0.0044(15) -0.0077(15)
C1B 0.033(2) 0.033(2) 0.027(2) -0.0021(19) 0.0055(18) -0.0032(18)
C2B 0.026(2) 0.030(2) 0.028(2) 0.0054(19) 0.0055(17) 0.0046(17)
C3B 0.028(2) 0.036(3) 0.030(2) -0.005(2) 0.0045(18) -0.0022(18)
C4B 0.027(2) 0.024(2) 0.022(2) 0.0003(16) 0.0053(16) 0.0000(16)
C5B 0.035(2) 0.024(2) 0.023(2) 0.0029(17) 0.0078(17) -0.0005(17)
C6B 0.034(2) 0.022(2) 0.024(2) -0.0027(17) 0.0060(17) -0.0025(17)
C7B 0.028(2) 0.027(2) 0.022(2) -0.0042(17) 0.0064(16) -0.0039(16)
C8B 0.027(2) 0.031(2) 0.024(2) 0.0004(18) 0.0063(16) 0.0009(17)
C9B 0.029(2) 0.032(2) 0.025(2) -0.0054(19) 0.0024(17) -0.0052(18)
C10B 0.0252(19) 0.029(2) 0.0214(18) 0.0021(18) 0.0055(15) 0.0019(18)
C11B 0.0229(18) 0.034(2) 0.0225(19) -0.0016(19) 0.0029(14) -0.0018(18)
C12B 0.0242(18) 0.032(2) 0.0221(19) -0.0001(19) 0.0054(14) -0.0015(18)
C13B 0.0256(19) 0.035(2) 0.0218(19) -0.001(2) 0.0006(15) -0.0044(19)
C14B 0.030(2) 0.032(2) 0.023(2) -0.0024(18) 0.0097(17) 0.0058(18)
C15B 0.026(2) 0.036(2) 0.022(2) -0.0018(19) 0.0029(16) 0.0009(18)
C16B 0.027(2) 0.027(2) 0.024(2) -0.0001(17) 0.0061(16) 0.0035(16)
C17B 0.026(2) 0.031(2) 0.020(2) 0.0022(17) 0.0041(15) 0.0084(17)
C18B 0.026(2) 0.032(2) 0.021(2) -0.0001(18) 0.0052(16) 0.0016(17)
C19B 0.0252(19) 0.028(2) 0.023(2) 0.0057(17) 0.0039(16) 0.0010(16)
C20B 0.029(2) 0.030(2) 0.029(2) -0.0060(19) 0.0003(17) -0.0027(18)
C21B 0.028(2) 0.032(2) 0.0182(19) 0.0052(17) 0.0066(15) 0.0035(17)
C22B 0.030(2) 0.026(2) 0.030(2) -0.0062(19) 0.0053(18) -0.0005(17)
C23B 0.028(2) 0.029(2) 0.021(2) 0.0001(17) 0.0078(16) -0.0031(17)
C24B 0.028(2) 0.028(2) 0.025(2) -0.0040(17) 0.0070(16) -0.0051(17)
C25B 0.0223(18) 0.028(2) 0.022(2) 0.0032(17) 0.0095(15) 0.0001(16)
C26B 0.025(2) 0.030(2) 0.028(2) -0.0049(18) 0.0025(17) -0.0023(17)
C27B 0.0248(19) 0.033(2) 0.023(2) 0.0012(18) 0.0060(16) 0.0038(17)
C28B 0.026(2) 0.035(2) 0.025(2) -0.0052(19) 0.0008(17) -0.0044(18)
C29B 0.025(2) 0.036(2) 0.023(2) -0.0006(18) 0.0065(16) -0.0003(17)
C30B 0.025(2) 0.039(3) 0.0198(19) -0.0028(18) 0.0051(15) -0.0034(17)
C31B 0.0225(18) 0.030(2) 0.0203(19) 0.0003(16) 0.0048(14) 0.0038(15)
C32B 0.032(2) 0.039(3) 0.020(2) 0.0034(19) 0.0007(17) -0.0038(19)
C33B 0.035(2) 0.030(2) 0.021(2) 0.0012(17) 0.0086(17) 0.0031(18)
C34B 0.032(2) 0.034(2) 0.022(2) -0.0019(19) 0.0036(17) 0.0042(18)
C35B 0.031(2) 0.025(2) 0.028(2) 0.0024(18) 0.0045(17) 0.0028(17)
C36B 0.031(2) 0.028(2) 0.0192(19) 0.0027(17) 0.0049(16) 0.0039(17)
C37B 0.032(2) 0.022(2) 0.020(2) -0.0033(16) 0.0012(16) 0.0075(16)
C38B 0.030(2) 0.030(2) 0.020(2) 0.0019(17) 0.0046(16) -0.0008(17)
C39B 0.036(2) 0.026(2) 0.028(2) -0.0027(18) 0.0085(18) -0.0021(18)
O1 0.089(4) 0.064(3) 0.038(2) -0.017(2) 0.025(2) 0.003(3)
O2 0.048(2) 0.043(2) 0.043(2) 0.008(2) 0.0144(17) 0.0086(19)
O3 0.040(2) 0.033(2) 0.054(3) 0.0024(18) 0.0181(18) 0.0058(16)
O4 0.0372(17) 0.0261(16) 0.0375(18) -0.0007(17) 0.0050(14) -0.0041(15)
O5 0.053(2) 0.0330(19) 0.0302(19) 0.0040(16) 0.0015(16) 0.0051(16)
O6 0.066(3) 0.054(3) 0.0236(18) -0.0059(17) 0.0027(17) -0.011(2)
O7 0.051(3) 0.065(3) 0.085(4) 0.000(3) 0.000(3) 0.010(2)
O8 0.153(7) 0.112(6) 0.048(3) -0.005(4) 0.036(4) -0.030(5)
O9 0.054(3) 0.094(4) 0.057(3) -0.032(3) 0.011(2) -0.013(3)
O10 0.095(5) 0.115(6) 0.062(4) 0.001(4) -0.003(3) -0.024(4)
O11 0.057(3) 0.175(8) 0.080(4) 0.060(5) -0.026(3) -0.042(4)
O12 0.120(5) 0.071(4) 0.094(5) 0.026(4) 0.034(4) 0.023(4)
O13 0.210(12) 0.128(9) 0.121(8) 0.016(7) 0.007(8) 0.060(8)
O14 0.224(9) 0.151(8) 0.150(8) 0.004(7) 0.050(7) -0.012(7)
O15 0.109(6) 0.071(4) 0.141(8) -0.036(5) -0.008(5) 0.016(4)
O16 0.067(3) 0.113(6) 0.063(4) 0.001(4) 0.011(3) -0.010(3)
O17 0.053(2) 0.051(2) 0.036(2) 0.0002(19) 0.0050(18) -0.003(2)
O18 0.066(3) 0.183(8) 0.057(4) 0.039(4) 0.022(3) -0.013(4)
O19 0.053(3) 0.057(3) 0.069(3) -0.001(3) 0.002(2) 0.005(2)
O20 0.044(2) 0.078(3) 0.035(2) 0.013(2) 0.0107(17) -0.006(2)
O21 0.056(3) 0.084(4) 0.055(3) 0.012(3) 0.016(2) 0.017(3)
O22 0.099(4) 0.059(3) 0.067(4) -0.007(3) 0.000(3) -0.023(3)
O23 0.139(6) 0.093(5) 0.047(3) 0.014(3) 0.019(3) 0.011(5)
O24 0.115(6) 0.173(10) 0.108(7) -0.035(7) 0.038(5) -0.043(6)
O25 0.091(4) 0.172(8) 0.044(3) 0.011(4) 0.029(3) 0.063(5)
O26 0.057(3) 0.151(7) 0.038(2) 0.014(3) 0.019(2) 0.035(4)
O27 0.125(6) 0.094(5) 0.081(5) -0.015(4) -0.002(4) -0.017(5)
O28 0.079(4) 0.073(4) 0.105(5) 0.016(4) 0.002(4) -0.015(3)
O29 0.133(6) 0.066(4) 0.043(3) 0.007(3) 0.004(3) 0.016(4)
O30 0.059(3) 0.041(2) 0.071(3) 0.011(2) 0.036(2) 0.002(2)
O31 0.058(3) 0.129(5) 0.032(2) -0.021(3) -0.001(2) 0.028(3)
O32 0.107(5) 0.108(5) 0.050(3) 0.004(3) 0.011(3) 0.046(4)
O33 0.102(4) 0.059(3) 0.063(3) -0.010(3) 0.017(3) -0.024(3)
O34 0.038(2) 0.059(3) 0.042(2) -0.016(2) 0.0183(17) -0.0177(19)
O35 0.061(3) 0.137(5) 0.049(3) -0.040(3) -0.010(2) 0.029(3)
O36 0.070(3) 0.101(5) 0.048(3) 0.007(3) 0.003(2) -0.021(3)
O37 0.087(7) 0.035(4) 0.143(9) 0.028(5) 0.027(6) -0.001(5)
O38 0.060(4) 0.022(3) 0.021(3) -0.001(2) 0.021(3) -0.014(3)
N1 0.032(2) 0.035(2) 0.033(2) -0.0041(18) 0.0091(17) -0.0006(17)
N2 0.0244(16) 0.034(2) 0.0259(17) -0.0008(18) 0.0041(13) -0.0027(17)
N3 0.057(3) 0.062(4) 0.059(4) 0.015(3) 0.019(3) 0.004(3)
N4 0.043(3) 0.032(2) 0.065(4) 0.002(2) 0.023(2) -0.005(2)
N5 0.060(4) 0.078(5) 0.079(5) -0.021(5) 0.006(4) -0.003(4)

loop_
_atom_type_symbol
_atom_type_description
_atom_type_scat_dispersion_real
_atom_type_scat_dispersion_imag
_atom_type_scat_source
C C 0.0033 0.0016 'International Tables Vol C Tables 4.2.6.8 and 6.1.1.4'
H H 0.0000 0.0000 'International Tables Vol C Tables 4.2.6.8 and 6.1.1.4'
N N 0.0061 0.0033 'International Tables Vol C Tables 4.2.6.8 and 6.1.1.4'
O O 0.0106 0.0060 'International Tables Vol C Tables 4.2.6.8 and 6.1.1.4'
S S 0.1246 0.1234 'International Tables Vol C Tables 4.2.6.8 and 6.1.1.4'
Eu Eu -0.1578 3.6682 'International Tables Vol C Tables 4.2.6.8 and 6.1.1.4'

loop_
_geom_angle_atom_site_label_1
_geom_angle_atom_site_label_2
_geom_angle_atom_site_label_3
_geom_angle
O1A Eu1 O5A 145.77(12)
O1A Eu1 O18A 77.3(2)
O5A Eu1 O18A 99.33(19)
O1A Eu1 O3A 123.55(15)
O5A Eu1 O3A 79.79(12)
O18A Eu1 O3A 142.30(15)
O1A Eu1 O16A 71.60(12)
O5A Eu1 O16A 142.62(12)
O18A Eu1 O16A 86.45(19)
O3A Eu1 O16A 73.78(12)
O1A Eu1 O19A 76.52(13)
O5A Eu1 O19A 69.55(12)
O18A Eu1 O19A 77.64(19)
O3A Eu1 O19A 134.12(14)
O16A Eu1 O19A 146.80(13)
O1A Eu1 O15A 76.22(17)
O5A Eu1 O15A 91.89(14)
O18A Eu1 O15A 147.19(17)
O3A Eu1 O15A 69.93(13)
O16A Eu1 O15A 103.04(14)
O19A Eu1 O15A 77.66(15)
O1A Eu1 O17A 134.70(14)
O5A Eu1 O17A 71.88(12)
O18A Eu1 O17A 70.20(16)
O3A Eu1 O17A 73.89(12)
O16A Eu1 O17A 75.65(13)
O19A Eu1 O17A 123.91(14)
O15A Eu1 O17A 142.45(14)
C3A S1A H1D 99.9
C1A O1A Eu1 148.1(3)
C4A O3A Eu1 156.1(3)
C10A O5A Eu1 156.0(4)
Eu1 O15A H15A 114.5
Eu1 O15A H15B 142.5
H15A O15A H15B 102.6
Eu1 O17A H17A 112.5
Eu1 O17A H17B 114.8
H17A O17A H17B 96.0
Eu1 O18A H18A 103.9
Eu1 O18A H18B 117.6
H18A O18A H18B 119.1
Eu1 O19A H19A 111.3
Eu1 O19A H19B 113.1
H19A O19A H19B 127.0
C2A N1A H1A 116.6
C2A N1A H1B 106.6
H1A N1A H1B 101.5
C2A N1A H1C 114.0
H1A N1A H1C 119.6
H1B N1A H1C 93.5
C4A N2A C38A 122.2(4)
C4A N2A C5A 111.5(4)
C38A N2A C5A 125.0(4)
C4A N3A C6A 111.8(4)
C4A N3A C8A 123.7(4)
C6A N3A C8A 124.1(4)
C7A N4A C6A 112.7(4)
C7A N4A C9A 122.0(4)
C6A N4A C9A 125.3(4)
C7A N5A C5A 112.2(4)
C7A N5A C39A 121.7(4)
C5A N5A C39A 125.5(4)
C10A N6A C8A 124.1(4)
C10A N6A C11A 112.0(4)
C8A N6A C11A 123.9(4)
C10A N7A C14A 122.7(4)
C10A N7A C12A 112.4(4)
C14A N7A C12A 123.7(4)
C13A N8A C15A 122.9(4)
C13A N8A C12A 112.0(4)
C15A N8A C12A 124.3(4)
C13A N9A C11A 112.8(4)
C13A N9A C9A 122.5(4)
C11A N9A C9A 123.1(4)
C16A N10A C14A 120.5(4)
C16A N10A C17A 112.3(4)
C14A N10A C17A 123.1(4)
C16A N11A C20A 122.4(4)
C16A N11A C18A 112.6(4)
C20A N11A C18A 124.2(4)
C19A N12A C21A 122.5(4)
C19A N12A C18A 112.1(4)
C21A N12A C18A 122.9(4)
C19A N13A C15A 124.1(4)
C19A N13A C17A 112.4(4)
C15A N13A C17A 123.6(4)
C22A N14A C20A 122.5(4)
C22A N14A C23A 111.4(4)
C20A N14A C23A 124.7(4)
C22A N15A C24A 112.5(4)
C22A N15A C26A 121.7(4)
C24A N15A C26A 125.6(4)
C25A N16A C27A 122.1(4)
C25A N16A C24A 112.7(4)
C27A N16A C24A 124.2(4)
C25A N17A C21A 122.8(4)
C25A N17A C23A 111.8(4)
C21A N17A C23A 123.2(4)
C28A N18A C29A 113.8(5)
C28A N18A C26A 120.9(5)
C29A N18A C26A 123.1(4)
C28A N19A C30A 112.5(4)
C28A N19A C32A 122.8(4)
C30A N19A C32A 124.0(4)
C31A N20A C33A 121.6(4)
C31A N20A C30A 111.7(4)
C33A N20A C30A 124.3(4)
C31A N21A C29A 114.1(4)
C31A N21A C27A 123.0(4)
C29A N21A C27A 122.9(5)
C34A N22A C32A 121.7(4)
C34A N22A C35A 111.4(4)
C32A N22A C35A 122.0(4)
C34A N23A C38A 124.3(4)
C34A N23A C36A 111.6(4)
C38A N23A C36A 122.7(4)
C37A N24A C39A 121.9(4)
C37A N24A C36A 111.0(4)
C39A N24A C36A 122.4(4)
C37A N25A C33A 123.4(4)
C37A N25A C35A 111.5(4)
C33A N25A C35A 125.1(4)
O2A C1A O1A 125.3(4)
O2A C1A C2A 121.0(4)
O1A C1A C2A 113.7(4)
N1A C2A C3A 111.2(4)
N1A C2A C1A 110.4(3)
C3A C2A C1A 110.3(4)
N1A C2A H2A 108.3
C3A C2A H2A 108.3
C1A C2A H2A 108.3
C2A C3A S1A 113.0(3)
C2A C3A H3K 109.0
S1A C3A H3K 109.0
C2A C3A H3L 109.0
S1A C3A H3L 109.0
H3K C3A H3L 107.8
O3A C4A N2A 124.7(4)
O3A C4A N3A 125.6(4)
N2A C4A N3A 109.7(4)
N5A C5A N2A 112.3(4)
N5A C5A C6A 103.6(4)
N2A C5A C6A 103.1(4)
N5A C5A H5A 112.4
N2A C5A H5A 112.4
C6A C5A H5A 112.4
N3A C6A N4A 114.6(4)
N3A C6A C5A 104.0(4)
N4A C6A C5A 103.4(4)
N3A C6A H6A 111.4
N4A C6A H6A 111.4
C5A C6A H6A 111.4
O4A C7A N4A 126.7(5)
O4A C7A N5A 125.3(5)
N4A C7A N5A 108.0(4)
N6A C8A N3A 114.0(4)
N6A C8A H8K 108.7
N3A C8A H8K 108.7
N6A C8A H8L 108.7
N3A C8A H8L 108.7
H8K C8A H8L 107.6
N4A C9A N9A 113.6(4)
N4A C9A H9K 108.8
N9A C9A H9K 108.8
N4A C9A H9L 108.8
N9A C9A H9L 108.8
H9K C9A H9L 107.7
O5A C10A N7A 126.5(5)
O5A C10A N6A 124.1(5)
N7A C10A N6A 109.4(4)
N9A C11A N6A 115.3(4)
N9A C11A C12A 102.5(4)
N6A C11A C12A 102.9(4)
N9A C11A H11A 111.8
N6A C11A H11A 111.8
C12A C11A H11A 111.8
N7A C12A N8A 113.8(4)
N7A C12A C11A 102.9(4)
N8A C12A C11A 103.3(4)
N7A C12A H12A 112.0
N8A C12A H12A 112.0
C11A C12A H12A 112.0
O6A C13A N8A 126.1(5)
O6A C13A N9A 125.0(5)
N8A C13A N9A 108.9(4)
N10A C14A N7A 111.9(4)
N10A C14A H14A 109.2
N7A C14A H14A 109.2
N10A C14A H14B 109.2
N7A C14A H14B 109.2
H14A C14A H14B 107.9
N13A C15A N8A 115.3(4)
N13A C15A H15E 108.4
N8A C15A H15E 108.4
N13A C15A H15F 108.4
N8A C15A H15F 108.4
H15E C15A H15F 107.5
O7A C16A N11A 126.8(5)
O7A C16A N10A 125.7(5)
N11A C16A N10A 107.5(4)
N10A C17A N13A 114.1(4)
N10A C17A C18A 103.7(4)
N13A C17A C18A 102.7(4)
N10A C17A H17E 111.9
N13A C17A H17E 111.9
C18A C17A H17E 111.9
N12A C18A N11A 114.0(4)
N12A C18A C17A 104.2(4)
N11A C18A C17A 103.3(4)
N12A C18A H18E 111.6
N11A C18A H18E 111.6
C17A C18A H18E 111.6
O8A C19A N13A 125.3(5)
O8A C19A N12A 126.5(4)
N13A C19A N12A 108.0(4)
N11A C20A N14A 114.2(4)
N11A C20A H20E 108.7
N14A C20A H20E 108.7
N11A C20A H20F 108.7
N14A C20A H20F 108.7
H20E C20A H20F 107.6
N12A C21A N17A 114.3(4)
N12A C21A H21E 108.7
N17A C21A H21E 108.7
N12A C21A H21F 108.7
N17A C21A H21F 108.7
H21E C21A H21F 107.6
O9A C22A N15A 125.6(5)
O9A C22A N14A 125.8(5)
N15A C22A N14A 108.5(4)
N14A C23A N17A 113.9(4)
N14A C23A C24A 102.8(4)
N17A C23A C24A 104.1(4)
N14A C23A H23A 111.8
N17A C23A H23A 111.8
C24A C23A H23A 111.8
N15A C24A N16A 116.4(4)
N15A C24A C23A 104.6(4)
N16A C24A C23A 102.6(4)
N15A C24A H24A 110.9
N16A C24A H24A 110.9
C23A C24A H24A 110.9
O10A C25A N16A 126.7(4)
O10A C25A N17A 124.6(4)
N16A C25A N17A 108.6(4)
N18A C26A N15A 112.9(4)
N18A C26A H26A 109.0
N15A C26A H26A 109.0
N18A C26A H26B 109.0
N15A C26A H26B 109.0
H26A C26A H26B 107.8
N16A C27A N21A 112.6(4)
N16A C27A H27A 109.1
N21A C27A H27A 109.1
N16A C27A H27B 109.1
N21A C27A H27B 109.1
H27A C27A H27B 107.8
O11A C28A N18A 128.0(6)
O11A C28A N19A 124.8(5)
N18A C28A N19A 107.3(4)
N21A C29A N18A 115.5(4)
N21A C29A C30A 102.3(4)
N18A C29A C30A 103.0(4)
N21A C29A H29A 111.7
N18A C29A H29A 111.7
C30A C29A H29A 111.7
N19A C30A N20A 114.1(4)
N19A C30A C29A 102.7(4)
N20A C30A C29A 103.4(4)
N19A C30A H30A 112.0
N20A C30A H30A 112.0
C29A C30A H30A 112.0
O12A C31A N21A 126.9(4)
O12A C31A N20A 125.2(5)
N21A C31A N20A 107.9(4)
N22A C32A N19A 112.4(4)
N22A C32A H32A 109.1
N19A C32A H32A 109.1
N22A C32A H32B 109.1
N19A C32A H32B 109.1
H32A C32A H32B 107.9
N25A C33A N20A 113.8(4)
N25A C33A H33A 108.8
N20A C33A H33A 108.8
N25A C33A H33B 108.8
N20A C33A H33B 108.8
H33A C33A H33B 107.7
O13A C34A N23A 126.8(5)
O13A C34A N22A 124.9(5)
N23A C34A N22A 108.3(4)
N22A C35A N25A 113.0(4)
N22A C35A C36A 103.7(4)
N25A C35A C36A 103.8(4)
N22A C35A H35A 111.9
N25A C35A H35A 111.9
C36A C35A H35A 111.9
N23A C36A N24A 112.3(4)
N23A C36A C35A 104.1(4)
N24A C36A C35A 104.6(4)
N23A C36A H36A 111.8
N24A C36A H36A 111.8
C35A C36A H36A 111.8
O14A C37A N25A 125.3(5)
O14A C37A N24A 126.1(5)
N25A C37A N24A 108.6(4)
N23A C38A N2A 113.2(4)
N23A C38A H38A 108.9
N2A C38A H38A 108.9
N23A C38A H38B 108.9
N2A C38A H38B 108.9
H38A C38A H38B 107.7
N24A C39A N5A 113.7(4)
N24A C39A H39A 108.8
N5A C39A H39A 108.8
N24A C39A H39B 108.8
N5A C39A H39B 108.8
H39A C39A H39B 107.7
O1B Eu2 O5B 134.51(12)
O1B Eu2 O18B 138.83(17)
O5B Eu2 O18B 68.31(13)
O1B Eu2 O21B 73.22(12)
O5B Eu2 O21B 131.45(12)
O18B Eu2 O21B 68.63(15)
O1B Eu2 O20B 72.81(13)
O5B Eu2 O20B 71.52(12)
O18B Eu2 O20B 139.79(13)
O21B Eu2 O20B 145.12(13)
O1B Eu2 O3B 76.59(13)
O5B Eu2 O3B 75.89(11)
O18B Eu2 O3B 79.16(18)
O21B Eu2 O3B 75.05(12)
O20B Eu2 O3B 89.64(12)
O1B Eu2 O19B 145.23(19)
O5B Eu2 O19B 70.82(18)
O18B Eu2 O19B 65.5(2)
O21B Eu2 O19B 109.5(2)
O20B Eu2 O19B 102.8(2)
O3B Eu2 O19B 138.15(18)
O1B Eu2 O15B 85.40(18)
O5B Eu2 O15B 135.60(17)
O18B Eu2 O15B 95.11(17)
O21B Eu2 O15B 69.42(14)
O20B Eu2 O15B 115.16(13)
O3B Eu2 O15B 143.52(14)
O19B Eu2 O15B 64.9(2)
O1B Eu2 O16B 78.79(19)
O5B Eu2 O16B 111.96(17)
O18B Eu2 O16B 130.1(2)
O21B Eu2 O16B 112.48(16)
O20B Eu2 O16B 67.94(14)
O3B Eu2 O16B 150.71(16)
O19B Eu2 O16B 68.1(2)
O15B Eu2 O16B 47.91(15)
O1B Eu2 N26B 81.76(13)
O5B Eu2 N26B 125.95(12)
O18B Eu2 N26B 113.66(17)
O21B Eu2 N26B 91.52(12)
O20B Eu2 N26B 91.24(12)
O3B Eu2 N26B 157.03(12)
O19B Eu2 N26B 63.68(18)
O15B Eu2 N26B 24.36(12)
O16B Eu2 N26B 23.56(13)
C3B S1B H1H 100.1
C1B O1B Eu2 136.5(3)
C4B O3B Eu2 154.1(3)
C10B O5B Eu2 161.1(3)
N26B O15B Eu2 98.3(3)
N26B O16B Eu2 99.0(3)
Eu2 O20B H20C 114.8
Eu2 O20B H20D 108.3
H20C O20B H20D 108.7
Eu2 O21B H21C 111.6
Eu2 O21B H21D 113.8
H21C O21B H21D 93.0
C2B N1B H1E 103.7
C2B N1B H1F 116.1
H1E N1B H1F 116.0
C2B N1B H1G 113.0
H1E N1B H1G 97.8
H1F N1B H1G 108.9
C4B N2B C38B 123.3(4)
C4B N2B C5B 111.8(4)
C38B N2B C5B 123.4(4)
C4B N3B C8B 124.3(4)
C4B N3B C6B 113.3(4)
C8B N3B C6B 122.4(4)
C7B N4B C6B 112.0(4)
C7B N4B C9B 121.2(4)
C6B N4B C9B 125.4(4)
C7B N5B C5B 113.2(4)
C7B N5B C39B 120.7(4)
C5B N5B C39B 123.9(4)
C10B N6B C11B 112.7(4)
C10B N6B C8B 122.3(4)
C11B N6B C8B 124.5(4)
C10B N7B C14B 122.6(4)
C10B N7B C12B 112.3(4)
C14B N7B C12B 124.7(4)
C13B N8B C12B 112.8(4)
C13B N8B C15B 120.9(4)
C12B N8B C15B 124.6(4)
C13B N9B C11B 112.9(4)
C13B N9B C9B 121.5(4)
C11B N9B C9B 125.5(4)
C16B N10B C14B 121.5(4)
C16B N10B C17B 110.9(4)
C14B N10B C17B 122.6(4)
C16B N11B C20B 123.3(4)
C16B N11B C18B 111.8(4)
C20B N11B C18B 124.6(4)
C19B N12B C21B 122.2(4)
C19B N12B C18B 112.2(4)
C21B N12B C18B 123.4(4)
C19B N13B C15B 123.4(4)
C19B N13B C17B 112.2(4)
C15B N13B C17B 124.3(4)
C22B N14B C23B 111.9(4)
C22B N14B C20B 122.4(4)
C23B N14B C20B 124.5(4)
C22B N15B C26B 122.6(4)
C22B N15B C24B 112.9(4)
C26B N15B C24B 124.3(4)
C25B N16B C24B 112.8(4)
C25B N16B C27B 123.4(4)
C24B N16B C27B 123.3(4)
C25B N17B C23B 111.9(4)
C25B N17B C21B 122.7(4)
C23B N17B C21B 124.0(4)
C28B N18B C26B 122.7(4)
C28B N18B C29B 111.5(4)
C26B N18B C29B 125.3(4)
C28B N19B C32B 122.1(4)
C28B N19B C30B 111.3(4)
C32B N19B C30B 124.8(4)
C31B N20B C33B 123.3(4)
C31B N20B C30B 112.3(4)
C33B N20B C30B 123.9(4)
C31B N21B C27B 123.5(4)
C31B N21B C29B 111.8(4)
C27B N21B C29B 123.9(4)
C34B N22B C32B 123.3(4)
C34B N22B C35B 112.8(4)
C32B N22B C35B 122.7(4)
C34B N23B C38B 122.5(4)
C34B N23B C36B 111.3(4)
C38B N23B C36B 124.1(4)
C37B N24B C36B 112.9(4)
C37B N24B C39B 122.5(4)
C36B N24B C39B 123.1(4)
C37B N25B C35B 112.6(4)
C37B N25B C33B 123.6(4)
C35B N25B C33B 122.3(4)
O16B N26B O17B 121.3(5)
O16B N26B O15B 114.7(5)
O17B N26B O15B 123.4(4)
O16B N26B Eu2 57.4(3)
O17B N26B Eu2 171.4(4)
O15B N26B Eu2 57.4(3)
O2B C1B O1B 125.2(5)
O2B C1B C2B 119.5(4)
O1B C1B C2B 115.3(4)
N1B C2B C1B 110.4(4)
N1B C2B C3B 111.6(4)
C1B C2B C3B 113.2(4)
N1B C2B H2B 107.1
C1B C2B H2B 107.1
C3B C2B H2B 107.1
C2B C3B S1B 114.0(3)
C2B C3B H3M 108.7
S1B C3B H3M 108.7
C2B C3B H3N 108.7
S1B C3B H3N 108.7
H3M C3B H3N 107.6
O3B C4B N3B 126.8(4)
O3B C4B N2B 125.1(4)
N3B C4B N2B 108.1(4)
N5B C5B N2B 114.5(4)
N5B C5B C6B 103.5(4)
N2B C5B C6B 103.3(4)
N5B C5B H5B 111.6
N2B C5B H5B 111.6
C6B C5B H5B 111.6
N3B C6B N4B 114.1(4)
N3B C6B C5B 103.4(4)
N4B C6B C5B 103.1(4)
N3B C6B H6B 111.9
N4B C6B H6B 111.9
C5B C6B H6B 111.9
O4B C7B N5B 126.8(4)
O4B C7B N4B 125.4(4)
N5B C7B N4B 107.8(4)
N3B C8B N6B 112.1(4)
N3B C8B H8M 109.2
N6B C8B H8M 109.2
N3B C8B H8N 109.2
N6B C8B H8N 109.2
H8M C8B H8N 107.9
N9B C9B N4B 113.8(4)
N9B C9B H9M 108.8
N4B C9B H9M 108.8
N9B C9B H9N 108.8
N4B C9B H9N 108.8
H9M C9B H9N 107.7
O5B C10B N6B 125.9(4)
O5B C10B N7B 125.0(5)
N6B C10B N7B 109.1(4)
N9B C11B N6B 114.1(4)
N9B C11B C12B 103.6(4)
N6B C11B C12B 102.9(4)
N9B C11B H11B 111.9
N6B C11B H11B 111.9
C12B C11B H11B 111.9
N7B C12B N8B 114.2(4)
N7B C12B C11B 103.1(4)
N8B C12B C11B 102.9(4)
N7B C12B H12B 112.0
N8B C12B H12B 112.0
C11B C12B H12B 112.0
O6B C13B N8B 125.9(5)
O6B C13B N9B 126.4(5)
N8B C13B N9B 107.6(4)
N7B C14B N10B 113.5(4)
N7B C14B H14C 108.9
N10B C14B H14C 108.9
N7B C14B H14D 108.9
N10B C14B H14D 108.9
H14C C14B H14D 107.7
N13B C15B N8B 115.1(4)
N13B C15B H15G 108.5
N8B C15B H15G 108.5
N13B C15B H15H 108.5
N8B C15B H15H 108.5
H15G C15B H15H 107.5
O7B C16B N10B 126.9(4)
O7B C16B N11B 123.5(4)
N10B C16B N11B 109.6(4)
N13B C17B N10B 114.0(4)
N13B C17B C18B 103.4(4)
N10B C17B C18B 104.2(4)
N13B C17B H17G 111.5
N10B C17B H17G 111.5
C18B C17B H17G 111.5
N12B C18B N11B 113.4(4)
N12B C18B C17B 102.7(4)
N11B C18B C17B 102.9(4)
N12B C18B H18G 112.4
N11B C18B H18G 112.4
C17B C18B H18G 112.4
O8B C19B N13B 125.9(4)
O8B C19B N12B 125.3(4)
N13B C19B N12B 108.8(4)
N11B C20B N14B 114.5(4)
N11B C20B H20G 108.6
N14B C20B H20G 108.6
N11B C20B H20H 108.6
N14B C20B H20H 108.6
H20G C20B H20H 107.6
N12B C21B N17B 114.1(4)
N12B C21B H21G 108.7
N17B C21B H21G 108.7
N12B C21B H21H 108.7
N17B C21B H21H 108.7
H21G C21B H21H 107.6
O9B C22B N15B 127.4(5)
O9B C22B N14B 124.1(4)
N15B C22B N14B 108.5(4)
N14B C23B N17B 114.8(4)
N14B C23B C24B 103.4(4)
N17B C23B C24B 104.0(4)
N14B C23B H23B 111.4
N17B C23B H23B 111.4
C24B C23B H23B 111.4
N16B C24B N15B 115.1(4)
N16B C24B C23B 102.9(4)
N15B C24B C23B 103.0(4)
N16B C24B H24B 111.7
N15B C24B H24B 111.7
C23B C24B H24B 111.7
O10B C25B N16B 125.8(4)
O10B C25B N17B 125.8(4)
N16B C25B N17B 108.3(4)
N18B C26B N15B 115.2(4)
N18B C26B H26C 108.5
N15B C26B H26C 108.5
N18B C26B H26D 108.5
N15B C26B H26D 108.5
H26C C26B H26D 107.5
N21B C27B N16B 112.6(4)
N21B C27B H27C 109.1
N16B C27B H27C 109.1
N21B C27B H27D 109.1
N16B C27B H27D 109.1
H27C C27B H27D 107.8
O11B C28B N18B 126.9(5)
O11B C28B N19B 123.9(5)
N18B C28B N19B 109.2(4)
N18B C29B N21B 114.3(4)
N18B C29B C30B 104.2(4)
N21B C29B C30B 104.0(4)
N18B C29B H29B 111.3
N21B C29B H29B 111.3
C30B C29B H29B 111.3
N19B C30B N20B 113.9(4)
N19B C30B C29B 103.2(4)
N20B C30B C29B 102.7(4)
N19B C30B H30B 112.1
N20B C30B H30B 112.1
C29B C30B H30B 112.1
O12B C31B N20B 125.2(4)
O12B C31B N21B 126.0(4)
N20B C31B N21B 108.7(4)
N19B C32B N22B 113.1(4)
N19B C32B H32C 109.0
N22B C32B H32C 109.0
N19B C32B H32D 109.0
N22B C32B H32D 109.0
H32C C32B H32D 107.8
N20B C33B N25B 114.4(4)
N20B C33B H33C 108.7
N25B C33B H33C 108.7
N20B C33B H33D 108.7
N25B C33B H33D 108.7
H33C C33B H33D 107.6
O13B C34B N22B 126.6(5)
O13B C34B N23B 124.9(4)
N22B C34B N23B 108.5(4)
N25B C35B N22B 115.0(4)
N25B C35B C36B 103.4(4)
N22B C35B C36B 103.5(4)
N25B C35B H35B 111.4
N22B C35B H35B 111.4
C36B C35B H35B 111.4
N24B C36B N23B 114.8(4)
N24B C36B C35B 103.2(4)
N23B C36B C35B 103.8(4)
N24B C36B H36B 111.5
N23B C36B H36B 111.5
C35B C36B H36B 111.5
O14B C37B N25B 125.6(5)
O14B C37B N24B 126.6(4)
N25B C37B N24B 107.9(4)
N2B C38B N23B 113.5(4)
N2B C38B H38C 108.9
N23B C38B H38C 108.9
N2B C38B H38D 108.9
N23B C38B H38D 108.9
H38C C38B H38D 107.7
N5B C39B N24B 112.2(4)
N5B C39B H39C 109.2
N24B C39B H39C 109.2
N5B C39B H39D 109.2
N24B C39B H39D 109.2
H39C C39B H39D 107.9
H16I O16 H16J 106.8
H17I O17 H17J 109.3
H18I O18 H18J 97.9
H19I O19 H19J 105.0
H20I O20 H20J 119.4
H21I O21 H21J 116.6
H22I O22 H22J 104.8
H23I O23 H23J 106.8
H24I O24 H24J 111.6
O2 N1 O3 121.8(5)
O2 N1 O1 117.3(5)
O3 N1 O1 120.4(5)
O4 N2 O5 121.3(4)
O4 N2 O6 121.0(4)
O5 N2 O6 117.7(5)
O9 N3 O8 119.6(7)
O9 N3 O7 121.2(7)
O8 N3 O7 119.0(8)
O11 N4 O10 118.8(7)
O11 N4 O12 127.3(8)
O10 N4 O12 113.6(7)
O15 N5 O14 122.3(12)
O15 N5 O13 119.9(12)
O14 N5 O13 117.6(10)

loop_
_geom_bond_atom_site_label_1
_geom_bond_atom_site_label_2
_geom_bond_distance
Eu1 O1A 2.317(4)
Eu1 O5A 2.367(3)
Eu1 O18A 2.373(5)
Eu1 O3A 2.384(4)
Eu1 O16A 2.388(4)
Eu1 O19A 2.397(4)
Eu1 O15A 2.427(4)
Eu1 O17A 2.485(4)
S1A C3A 1.823(5)
S1A H1D 1.1980
O1A C1A 1.251(5)
O2A C1A 1.248(5)
O3A C4A 1.244(6)
O4A C7A 1.238(6)
O5A C10A 1.230(6)
O6A C13A 1.225(6)
O7A C16A 1.200(6)
O8A C19A 1.207(6)
O9A C22A 1.232(6)
O10A C25A 1.220(6)
O11A C28A 1.208(6)
O12A C31A 1.222(6)
O13A C34A 1.232(6)
O14A C37A 1.222(6)
O15A H15A 0.9352
O15A H15B 0.9804
O17A H17A 0.8113
O17A H17B 0.9240
O18A H18A 0.8212
O18A H18B 0.9985
O19A H19A 0.9970
O19A H19B 0.8307
N1A C2A 1.484(5)
N1A H1A 0.9272
N1A H1B 0.7773
N1A H1C 0.8297
N2A C4A 1.350(6)
N2A C38A 1.456(6)
N2A C5A 1.462(6)
N3A C4A 1.358(6)
N3A C6A 1.438(6)
N3A C8A 1.453(6)
N4A C7A 1.355(7)
N4A C6A 1.438(6)
N4A C9A 1.452(6)
N5A C7A 1.372(7)
N5A C5A 1.435(6)
N5A C39A 1.449(7)
N6A C10A 1.374(7)
N6A C8A 1.418(6)
N6A C11A 1.450(6)
N7A C10A 1.330(7)
N7A C14A 1.467(7)
N7A C12A 1.467(6)
N8A C13A 1.344(7)
N8A C15A 1.446(7)
N8A C12A 1.470(6)
N9A C13A 1.366(7)
N9A C11A 1.450(6)
N9A C9A 1.460(7)
N10A C16A 1.393(6)
N10A C14A 1.446(6)
N10A C17A 1.449(6)
N11A C16A 1.370(7)
N11A C20A 1.434(6)
N11A C18A 1.464(6)
N12A C19A 1.375(6)
N12A C21A 1.438(6)
N12A C18A 1.441(6)
N13A C19A 1.372(6)
N13A C15A 1.433(6)
N13A C17A 1.460(6)
N14A C22A 1.390(6)
N14A C20A 1.449(7)
N14A C23A 1.449(7)
N15A C22A 1.353(7)
N15A C24A 1.425(6)
N15A C26A 1.465(6)
N16A C25A 1.361(6)
N16A C27A 1.441(6)
N16A C24A 1.460(6)
N17A C25A 1.369(6)
N17A C21A 1.443(6)
N17A C23A 1.452(6)
N18A C28A 1.345(7)
N18A C29A 1.451(7)
N18A C26A 1.454(7)
N19A C28A 1.408(7)
N19A C30A 1.447(6)
N19A C32A 1.456(6)
N20A C31A 1.389(6)
N20A C33A 1.435(7)
N20A C30A 1.453(6)
N21A C31A 1.355(7)
N21A C29A 1.443(6)
N21A C27A 1.473(7)
N22A C34A 1.378(6)
N22A C32A 1.429(6)
N22A C35A 1.456(6)
N23A C34A 1.369(6)
N23A C38A 1.448(6)
N23A C36A 1.457(6)
N24A C37A 1.381(6)
N24A C39A 1.437(6)
N24A C36A 1.457(6)
N25A C37A 1.379(6)
N25A C33A 1.414(7)
N25A C35A 1.463(6)
C1A C2A 1.528(6)
C2A C3A 1.515(7)
C2A H2A 0.9800
C3A H3K 0.9700
C3A H3L 0.9700
C5A C6A 1.535(6)
C5A H5A 0.9800
C6A H6A 0.9800
C8A H8K 0.9700
C8A H8L 0.9700
C9A H9K 0.9700
C9A H9L 0.9700
C11A C12A 1.550(7)
C11A H11A 0.9800
C12A H12A 0.9800
C14A H14A 0.9700
C14A H14B 0.9700
C15A H15E 0.9700
C15A H15F 0.9700
C17A C18A 1.542(7)
C17A H17E 0.9800
C18A H18E 0.9800
C20A H20E 0.9700
C20A H20F 0.9700
C21A H21E 0.9700
C21A H21F 0.9700
C23A C24A 1.545(7)
C23A H23A 0.9800
C24A H24A 0.9800
C26A H26A 0.9700
C26A H26B 0.9700
C27A H27A 0.9700
C27A H27B 0.9700
C29A C30A 1.573(7)
C29A H29A 0.9800
C30A H30A 0.9800
C32A H32A 0.9700
C32A H32B 0.9700
C33A H33A 0.9700
C33A H33B 0.9700
C35A C36A 1.520(7)
C35A H35A 0.9800
C36A H36A 0.9800
C38A H38A 0.9700
C38A H38B 0.9700
C39A H39A 0.9700
C39A H39B 0.9700
Eu2 O1B 2.375(4)
Eu2 O5B 2.413(3)
Eu2 O18B 2.418(5)
Eu2 O21B 2.436(3)
Eu2 O20B 2.454(4)
Eu2 O3B 2.478(3)
Eu2 O19B 2.513(7)
Eu2 O15B 2.517(4)
Eu2 O16B 2.523(5)
Eu2 N26B 2.958(4)
S1B C3B 1.817(5)
S1B H1H 1.1954
O1B C1B 1.283(6)
O2B C1B 1.258(6)
O3B C4B 1.228(6)
O4B C7B 1.217(6)
O5B C10B 1.232(5)
O6B C13B 1.221(6)
O7B C16B 1.227(6)
O8B C19B 1.238(6)
O9B C22B 1.221(6)
O10B C25B 1.212(6)
O11B C28B 1.234(6)
O12B C31B 1.236(6)
O13B C34B 1.237(6)
O14B C37B 1.231(5)
O15B N26B 1.233(6)
O16B N26B 1.197(6)
O17B N26B 1.232(6)
O20B H20C 0.8568
O20B H20D 0.9990
O21B H21C 0.8491
O21B H21D 0.8716
N1B C2B 1.496(6)
N1B H1E 0.9878
N1B H1F 0.7818
N1B H1G 0.9483
N2B C4B 1.388(6)
N2B C38B 1.442(6)
N2B C5B 1.457(6)
N3B C4B 1.355(6)
N3B C8B 1.428(6)
N3B C6B 1.447(6)
N4B C7B 1.385(6)
N4B C6B 1.450(6)
N4B C9B 1.455(6)
N5B C7B 1.357(6)
N5B C5B 1.440(6)
N5B C39B 1.454(6)
N6B C10B 1.344(7)
N6B C11B 1.450(5)
N6B C8B 1.477(6)
N7B C10B 1.366(6)
N7B C14B 1.425(7)
N7B C12B 1.442(6)
N8B C13B 1.377(7)
N8B C12B 1.453(6)
N8B C15B 1.456(7)
N9B C13B 1.378(6)
N9B C11B 1.439(6)
N9B C9B 1.441(7)
N10B C16B 1.368(6)
N10B C14B 1.447(6)
N10B C17B 1.459(6)
N11B C16B 1.375(6)
N11B C20B 1.433(6)
N11B C18B 1.458(6)
N12B C19B 1.367(6)
N12B C21B 1.437(6)
N12B C18B 1.452(6)
N13B C19B 1.357(6)
N13B C15B 1.444(6)
N13B C17B 1.447(6)
N14B C22B 1.376(6)
N14B C23B 1.447(6)
N14B C20B 1.449(6)
N15B C22B 1.344(6)
N15B C26B 1.442(6)
N15B C24B 1.451(6)
N16B C25B 1.367(6)
N16B C24B 1.445(6)
N16B C27B 1.459(6)
N17B C25B 1.367(6)
N17B C23B 1.448(6)
N17B C21B 1.450(6)
N18B C28B 1.358(7)
N18B C26B 1.438(7)
N18B C29B 1.452(6)
N19B C28B 1.374(7)
N19B C32B 1.449(7)
N19B C30B 1.457(6)
N20B C31B 1.358(6)
N20B C33B 1.442(6)
N20B C30B 1.465(6)
N21B C31B 1.362(6)
N21B C27B 1.439(6)
N21B C29B 1.455(6)
N22B C34B 1.365(6)
N22B C32B 1.449(6)
N22B C35B 1.457(6)
N23B C34B 1.396(6)
N23B C38B 1.443(6)
N23B C36B 1.464(6)
N24B C37B 1.367(6)
N24B C36B 1.433(6)
N24B C39B 1.456(6)
N25B C37B 1.367(6)
N25B C35B 1.437(6)
N25B C33B 1.448(6)
C1B C2B 1.511(7)
C2B C3B 1.534(7)
C2B H2B 0.9800
C3B H3M 0.9700
C3B H3N 0.9700
C5B C6B 1.550(7)
C5B H5B 0.9800
C6B H6B 0.9800
C8B H8M 0.9700
C8B H8N 0.9700
C9B H9M 0.9700
C9B H9N 0.9700
C11B C12B 1.559(7)
C11B H11B 0.9800
C12B H12B 0.9800
C14B H14C 0.9700
C14B H14D 0.9700
C15B H15G 0.9700
C15B H15H 0.9700
C17B C18B 1.551(7)
C17B H17G 0.9800
C18B H18G 0.9800
C20B H20G 0.9700
C20B H20H 0.9700
C21B H21G 0.9700
C21B H21H 0.9700
C23B C24B 1.543(6)
C23B H23B 0.9800
C24B H24B 0.9800
C26B H26C 0.9700
C26B H26D 0.9700
C27B H27C 0.9700
C27B H27D 0.9700
C29B C30B 1.535(7)
C29B H29B 0.9800
C30B H30B 0.9800
C32B H32C 0.9700
C32B H32D 0.9700
C33B H33C 0.9700
C33B H33D 0.9700
C35B C36B 1.551(7)
C35B H35B 0.9800
C36B H36B 0.9800
C38B H38C 0.9700
C38B H38D 0.9700
C39B H39C 0.9700
C39B H39D 0.9700
O1 N1 1.282(6)
O2 N1 1.216(6)
O3 N1 1.230(6)
O4 N2 1.246(6)
O5 N2 1.252(6)
O6 N2 1.278(5)
O7 N3 1.273(9)
O8 N3 1.256(9)
O9 N3 1.197(9)
O10 N4 1.268(9)
O11 N4 1.151(8)
O12 N4 1.283(8)
O13 N5 1.330(13)
O14 N5 1.277(15)
O15 N5 1.050(10)
O16 H16I 0.9630
O16 H16J 0.8009
O17 H17I 0.9405
O17 H17J 0.9797
O18 H18I 0.8726
O18 H18J 0.8662
O19 H19I 0.8035
O19 H19J 0.9680
O20 H20I 0.8403
O20 H20J 0.9616
O21 H21I 0.7976
O21 H21J 0.8326
O22 H22I 0.8229
O22 H22J 0.9080
O23 H23I 0.8304
O23 H23J 0.8908
O24 H24I 0.9880
O24 H24J 0.8466

loop_
_geom_hbond_atom_site_label_D
_geom_hbond_atom_site_label_H
_geom_hbond_atom_site_label_A
_geom_hbond_distance_DH
_geom_hbond_distance_HA
_geom_hbond_distance_DA
_geom_hbond_angle_DHA
_geom_hbond_site_symmetry_A
S1A H1D O4B 1.20 2.29 3.341(4) 144.4 .
N1A H1A O12B 0.93 1.95 2.801(5) 152.6 .
N1A H1B O14B 0.78 2.29 2.922(5) 139.2 .
N1A H1C O25 0.83 2.05 2.794(7) 149.9 .
O15A H15A O10 0.94 2.03 2.826(10) 141.4 .
O15A H15B O30 0.98 1.83 2.709(6) 147.7 .
O17A H17A O7A 0.81 2.05 2.860(6) 173.6 .
O17A H17B O29 0.92 1.90 2.794(7) 162.4 .
O18A H18A O13 0.82 1.90 2.606(12) 143.3 .
O18A H18B O38 1.00 1.85 2.841(9) 174.9 .
O19A H19A O31 1.00 1.98 2.708(6) 127.5 .
O19A H19B O32 0.83 2.12 2.850(7) 146.2 .
S1B H1H O14A 1.20 2.50 3.558(4) 146.7 1_554
N1B H1E O10A 0.99 2.10 2.785(6) 125.1 1_554
N1B H1E O12A 0.99 2.26 2.849(5) 117.3 1_554
N1B H1F O14A 0.78 2.37 3.100(6) 156.0 1_554
N1B H1G O26 0.95 2.00 2.770(6) 136.9 .
O20B H20C O11 0.86 2.11 2.953(8) 169.1 2_745
O20B H20D O17 1.00 1.81 2.764(6) 159.1 .
O21B H21C O2B 0.85 1.92 2.721(5) 156.8 .
O21B H21D O13B 0.87 1.95 2.772(5) 155.7 .
O16 H16I O38 0.96 2.11 2.803(11) 127.6 .
O17 H17I O8A 0.94 1.99 2.898(6) 160.8 1_554
O17 H17J O28 0.98 1.77 2.708(8) 159.2 1_554
O18 H18I O11A 0.87 2.18 2.705(8) 118.6 .
O18 H18J O27 0.87 1.98 2.770(12) 150.9 .
O19 H19I O18 0.80 2.01 2.784(9) 161.6 .
O20 H20I O2B 0.84 2.19 2.972(6) 154.3 1_556
O20 H20J O6 0.96 1.95 2.884(6) 163.4 1_455
O21 H21I O8 0.80 2.23 2.796(9) 128.2 .
O21 H21J O19 0.83 2.12 2.769(7) 135.0 2_645
O22 H22I O32 0.82 2.11 2.834(9) 145.9 2_755
O23 H23I O18B 0.83 2.12 2.873(10) 151.3 .
O23 H23J O25 0.89 1.85 2.698(8) 159.2 .
O24 H24I O13 0.99 1.78 2.702(15) 153.9 2_755
